data_7053341
loop_
_publ_author_name
'Ye, Hong-Mei'
'Ren, Ning'
'Zhang, Jian-Jun'
'Sun, Shu-Jing'
'Wang, Juan-Fen'

_publ_section_title
;
 Crystal structures, luminescent and thermal properties of a new series of
 lanthanide complexes with 4-ethylbenzoic acid
;
_journal_issue 3
_journal_name_full 'New Journal of Chemistry'
_journal_page_first 533
_journal_paper_doi 10.1039/b9nj00504h
_journal_volume 34
_journal_year 2010
_chemical_formula_sum 'C78 H70 N4 O12 Tb2'
_chemical_formula_weight 1573.22
_chemical_name_systematic
;
?
;
_space_group_IT_number 2
_symmetry_cell_setting triclinic
_symmetry_space_group_name_Hall '-P 1'
_symmetry_space_group_name_H-M 'P -1'
_atom_sites_solution_hydrogens geom
_atom_sites_solution_primary direct
_atom_sites_solution_secondary difmap
_audit_creation_method SHELXL-97
_cell_angle_alpha 77.978(3)
_cell_angle_beta 74.991(3)
_cell_angle_gamma 87.569(3)
_cell_formula_units_Z 2
_cell_length_a 12.0849(13)
_cell_length_b 15.7273(18)
_cell_length_c 18.7487(19)
_cell_measurement_reflns_used 10397
_cell_measurement_temperature 293(2)
_cell_measurement_theta_max 27.50
_cell_measurement_theta_min 3.04
_cell_volume 3366.1(6)
_computing_cell_refinement 'CrystalClear (Rigaku Inc., 2008)'
_computing_data_collection 'CrystalClear (Rigaku Inc., 2008)'
_computing_data_reduction 'CrystalClear (Rigaku Inc., 2008)'
_computing_molecular_graphics 'Siemens SHELXTL'
_computing_publication_material 'Siemens SHELXTL'
_computing_structure_refinement 'SHELXL-97 (Sheldrick, 1997)'
_computing_structure_solution 'SHELXS-97 (Sheldrick, 1990)'
_diffrn_ambient_temperature 293(2)
_diffrn_detector_area_resol_mean 28.5714
_diffrn_measured_fraction_theta_full 0.961
_diffrn_measured_fraction_theta_max 0.961
_diffrn_measurement_device_type Saturn724+
_diffrn_measurement_method Multi-scan
_diffrn_radiation_monochromator graphite
_diffrn_radiation_source 'Rotating Anode'
_diffrn_radiation_type MoK\a
_diffrn_radiation_wavelength 0.71073
_diffrn_reflns_av_R_equivalents 0.0286
_diffrn_reflns_av_sigmaI/netI 0.0486
_diffrn_reflns_limit_h_max 15
_diffrn_reflns_limit_h_min -15
_diffrn_reflns_limit_k_max 20
_diffrn_reflns_limit_k_min -20
_diffrn_reflns_limit_l_max 24
_diffrn_reflns_limit_l_min -17
_diffrn_reflns_number 27485
_diffrn_reflns_theta_full 27.30
_diffrn_reflns_theta_max 27.30
_diffrn_reflns_theta_min 3.04
_diffrn_standards_decay_% 0
_diffrn_standards_interval_count 0
_diffrn_standards_interval_time 0
_diffrn_standards_number 0
_exptl_absorpt_coefficient_mu 2.151
_exptl_absorpt_correction_T_max 0.6525
_exptl_absorpt_correction_T_min 0.5646
_exptl_absorpt_correction_type empirical
_exptl_crystal_colour Colorless
_exptl_crystal_density_diffrn 1.552
_exptl_crystal_density_method 'not measured'
_exptl_crystal_description Block
_exptl_crystal_F_000 1584
_exptl_crystal_size_max 0.30
_exptl_crystal_size_mid 0.23
_exptl_crystal_size_min 0.22
_refine_diff_density_max 1.113
_refine_diff_density_min -0.880
_refine_diff_density_rms 0.110
_refine_ls_extinction_method none
_refine_ls_goodness_of_fit_ref 1.001
_refine_ls_hydrogen_treatment constr
_refine_ls_matrix_type full
_refine_ls_number_parameters 900
_refine_ls_number_reflns 14560
_refine_ls_number_restraints 19
_refine_ls_restrained_S_all 1.001
_refine_ls_R_factor_all 0.0453
_refine_ls_R_factor_gt 0.0371
_refine_ls_shift/su_max 0.001
_refine_ls_shift/su_mean 0.000
_refine_ls_structure_factor_coef Fsqd
_refine_ls_weighting_details 'calc w=1/[\s^2^(Fo^2^)+(0.0466P)^2^+0.5600P] where P=(Fo^2^+2Fc^2^)/3'
_refine_ls_weighting_scheme calc
_refine_ls_wR_factor_gt 0.0837
_refine_ls_wR_factor_ref 0.0895
_reflns_number_gt 12708
_reflns_number_total 14560
_reflns_threshold_expression >2sigma(I)
_cod_data_source_file b9nj00504h.txt
_cod_data_source_block bo159
_cod_depositor_comments
;
The following automatic conversions were performed:

'_symmetry_cell_setting' value 'Triclinic' changed to 'triclinic'
according to /home/saulius/struct/CIF-dictionaries/cif_core.dic
dictionary named 'cif_core.dic' version 2.4.2 from 2011-04-26.

Automatic conversion script
Id: cif_fix_values 1891 2012-01-12 08:04:46Z andrius 
;
_cod_original_sg_symbol_H-M P-1
_cod_database_code 7053341

loop_
_symmetry_equiv_pos_as_xyz
'x, y, z'
'-x, -y, -z'

loop_
_atom_site_label
_atom_site_type_symbol
_atom_site_fract_x
_atom_site_fract_y
_atom_site_fract_z
_atom_site_U_iso_or_equiv
_atom_site_adp_type
_atom_site_occupancy
_atom_site_symmetry_multiplicity
_atom_site_calc_flag
_atom_site_refinement_flags
_atom_site_disorder_assembly
_atom_site_disorder_group
Tb1 Tb 0.585856(13) 0.720415(10) 0.329104(9) 0.01045(5) Uani 1 1 d . A .
Tb2 Tb 0.395697(13) 0.777735(10) 0.181330(9) 0.01076(5) Uani 1 1 d . . .
O1 O 0.6564(2) 0.84220(15) 0.23501(13) 0.0136(5) Uani 1 1 d . . .
O2 O 0.5373(2) 0.88370(15) 0.16046(13) 0.0146(5) Uani 1 1 d . . .
O3 O 0.4465(2) 0.61290(15) 0.34906(13) 0.0144(5) Uani 1 1 d . . .
O4 O 0.3245(2) 0.65624(15) 0.27675(13) 0.0137(5) Uani 1 1 d . . .
O5 O 0.4176(2) 0.79553(15) 0.31801(14) 0.0151(5) Uani 1 1 d . . .
O6 O 0.2716(2) 0.84874(15) 0.27366(13) 0.0146(5) Uani 1 1 d . . .
O7 O 0.7118(2) 0.65395(15) 0.23497(13) 0.0153(5) Uani 1 1 d . A .
O8 O 0.5638(2) 0.70179(15) 0.19116(13) 0.0145(5) Uani 1 1 d . A .
O9 O 0.5917(2) 0.84081(16) 0.39307(13) 0.0161(5) Uani 1 1 d . . .
O10 O 0.5363(2) 0.71151(15) 0.46200(13) 0.0158(5) Uani 1 1 d . . .
O11 O 0.3854(2) 0.65685(16) 0.12060(13) 0.0173(5) Uani 1 1 d . . .
O12 O 0.4507(2) 0.78240(15) 0.04782(13) 0.0153(5) Uani 1 1 d . . .
N1 N 0.6764(2) 0.57814(18) 0.38909(15) 0.0122(6) Uani 1 1 d . . .
N2 N 0.7890(2) 0.73427(19) 0.34492(16) 0.0139(6) Uani 1 1 d . . .
N3 N 0.1930(2) 0.76968(19) 0.16366(16) 0.0150(6) Uani 1 1 d . . .
N4 N 0.3138(2) 0.92136(18) 0.11592(16) 0.0134(6) Uani 1 1 d . . .
C1 C 0.6177(3) 0.8969(2) 0.18842(19) 0.0125(7) Uani 1 1 d . . .
C2 C 0.6703(3) 0.9861(2) 0.16594(19) 0.0129(7) Uani 1 1 d . . .
C3 C 0.7157(3) 1.0193(2) 0.2158(2) 0.0172(7) Uani 1 1 d . . .
H3 H 0.7167 0.9842 0.2634 0.021 Uiso 1 1 calc R . .
C4 C 0.7591(3) 1.1032(2) 0.1964(2) 0.0216(8) Uani 1 1 d . . .
H4 H 0.7890 1.1249 0.2313 0.026 Uiso 1 1 calc R . .
C5 C 0.7600(3) 1.1567(2) 0.1269(2) 0.0232(8) Uani 1 1 d . . .
C6 C 0.7148(3) 1.1224(2) 0.0772(2) 0.0211(8) Uani 1 1 d . . .
H6 H 0.7144 1.1572 0.0293 0.025 Uiso 1 1 calc R . .
C7 C 0.6710(3) 1.0389(2) 0.0965(2) 0.0176(8) Uani 1 1 d . . .
H7 H 0.6408 1.0171 0.0618 0.021 Uiso 1 1 calc R . .
C8 C 0.8025(4) 1.2499(3) 0.1071(2) 0.0314(10) Uani 1 1 d . . .
H8A H 0.7354 1.2885 0.1143 0.038 Uiso 1 1 calc R . .
H8B H 0.8473 1.2578 0.1426 0.038 Uiso 1 1 calc R . .
C9 C 0.8747(5) 1.2777(3) 0.0288(3) 0.0490(14) Uani 1 1 d . . .
H9A H 0.9467 1.2456 0.0230 0.059 Uiso 1 1 calc R . .
H9B H 0.8912 1.3402 0.0187 0.059 Uiso 1 1 calc R . .
H9C H 0.8338 1.2656 -0.0069 0.059 Uiso 1 1 calc R . .
C10 C 0.3649(3) 0.6003(2) 0.32098(19) 0.0122(7) Uani 1 1 d . . .
C11 C 0.3122(3) 0.5103(2) 0.3433(2) 0.0150(7) Uani 1 1 d . . .
C12 C 0.3161(3) 0.4554(2) 0.4103(2) 0.0166(7) Uani 1 1 d . . .
H12 H 0.3508 0.4749 0.4442 0.020 Uiso 1 1 calc R . .
C13 C 0.2696(3) 0.3719(2) 0.4288(2) 0.0190(8) Uani 1 1 d . . .
H13 H 0.2710 0.3356 0.4758 0.023 Uiso 1 1 calc R . .
C14 C 0.2211(3) 0.3409(2) 0.3794(2) 0.0211(8) Uani 1 1 d . . .
C15 C 0.2187(3) 0.3962(2) 0.3116(2) 0.0235(9) Uani 1 1 d . . .
H15 H 0.1866 0.3760 0.2769 0.028 Uiso 1 1 calc R . .
C16 C 0.2624(3) 0.4803(2) 0.2937(2) 0.0196(8) Uani 1 1 d . . .
H16 H 0.2583 0.5176 0.2476 0.024 Uiso 1 1 calc R . .
C17 C 0.1703(4) 0.2499(3) 0.4009(3) 0.0320(10) Uani 1 1 d . . .
H17A H 0.1712 0.2290 0.3544 0.038 Uiso 1 1 calc R . .
H17B H 0.2183 0.2104 0.4284 0.038 Uiso 1 1 calc R . .
C18 C 0.0505(5) 0.2462(3) 0.4490(3) 0.070(2) Uani 1 1 d . . .
H18A H 0.0476 0.2732 0.4920 0.084 Uiso 1 1 calc R . .
H18B H 0.0249 0.1855 0.4673 0.084 Uiso 1 1 calc R . .
H18C H 0.0002 0.2776 0.4192 0.084 Uiso 1 1 calc R . .
C19 C 0.3204(3) 0.8327(2) 0.3261(2) 0.0134(7) Uani 1 1 d . . .
C20 C 0.2655(3) 0.8604(2) 0.39936(19) 0.0141(7) Uani 1 1 d . . .
C21 C 0.1881(3) 0.9279(2) 0.3994(2) 0.0167(7) Uani 1 1 d . . .
H21 H 0.1634 0.9511 0.3552 0.020 Uiso 1 1 calc R . .
C22 C 0.1463(3) 0.9618(3) 0.4641(2) 0.0213(8) Uani 1 1 d . . .
H22 H 0.0958 1.0097 0.4631 0.026 Uiso 1 1 calc R . .
C23 C 0.1783(3) 0.9259(3) 0.5302(2) 0.0221(8) Uani 1 1 d . . .
C24 C 0.2514(3) 0.8548(3) 0.5303(2) 0.0231(9) Uani 1 1 d . . .
H24 H 0.2719 0.8284 0.5754 0.028 Uiso 1 1 calc R . .
C25 C 0.2943(3) 0.8222(2) 0.4659(2) 0.0193(8) Uani 1 1 d . . .
H25 H 0.3436 0.7735 0.4669 0.023 Uiso 1 1 calc R . .
C26 C 0.1355(4) 0.9638(3) 0.6004(2) 0.0316(10) Uani 1 1 d . . .
H26A H 0.2013 0.9720 0.6207 0.038 Uiso 1 1 calc R . .
H26B H 0.1027 1.0217 0.5863 0.038 Uiso 1 1 calc R . .
C27 C 0.0458(4) 0.9075(3) 0.6616(2) 0.0348(11) Uani 1 1 d . . .
H27A H -0.0209 0.9008 0.6426 0.042 Uiso 1 1 calc R . .
H27B H 0.0224 0.9351 0.7054 0.042 Uiso 1 1 calc R . .
H27C H 0.0779 0.8503 0.6765 0.042 Uiso 1 1 calc R . .
C37 C 0.5605(3) 0.7911(2) 0.4562(2) 0.0150(7) Uani 1 1 d . . .
C38 C 0.5529(3) 0.8246(2) 0.5263(2) 0.0146(7) Uani 1 1 d . . .
C39 C 0.5849(3) 0.9101(2) 0.5215(2) 0.0185(8) Uani 1 1 d . . .
H39 H 0.6090 0.9478 0.4735 0.022 Uiso 1 1 calc R . .
C40 C 0.5817(3) 0.9406(2) 0.5864(2) 0.0194(8) Uani 1 1 d . . .
H40 H 0.6029 0.9993 0.5824 0.023 Uiso 1 1 calc R . .
C41 C 0.5481(3) 0.8864(3) 0.6570(2) 0.0217(8) Uani 1 1 d . . .
C42 C 0.5111(4) 0.8030(3) 0.6611(2) 0.0281(9) Uani 1 1 d . . .
H42 H 0.4831 0.7664 0.7092 0.034 Uiso 1 1 calc R . .
C43 C 0.5137(3) 0.7713(2) 0.5972(2) 0.0220(8) Uani 1 1 d . . .
H43 H 0.4889 0.7135 0.6017 0.026 Uiso 1 1 calc R . .
C44 C 0.5604(3) 0.9157(3) 0.7265(2) 0.0269(9) Uani 1 1 d . . .
H44A H 0.4958 0.8915 0.7698 0.032 Uiso 1 1 calc R . .
H44B H 0.5563 0.9799 0.7181 0.032 Uiso 1 1 calc R . .
C45 C 0.6727(3) 0.8867(3) 0.7455(2) 0.0294(10) Uani 1 1 d . . .
H45A H 0.6751 0.8230 0.7570 0.035 Uiso 1 1 calc R . .
H45B H 0.6788 0.9089 0.7895 0.035 Uiso 1 1 calc R . .
H45C H 0.7368 0.9094 0.7024 0.035 Uiso 1 1 calc R . .
C46 C 0.4229(3) 0.7029(2) 0.0559(2) 0.0142(7) Uani 1 1 d . . .
C47 C 0.4367(3) 0.6641(2) -0.0111(2) 0.0174(8) Uani 1 1 d . . .
C48 C 0.3908(3) 0.5824(2) -0.0038(2) 0.0220(8) Uani 1 1 d . . .
H48 H 0.3531 0.5508 0.0448 0.026 Uiso 1 1 calc R . .
C49 C 0.3990(3) 0.5462(3) -0.0661(2) 0.0264(9) Uani 1 1 d . . .
H49 H 0.3659 0.4905 -0.0597 0.032 Uiso 1 1 calc R . .
C50 C 0.4540(3) 0.5892(3) -0.1368(2) 0.0258(9) Uani 1 1 d . . .
C51 C 0.5061(3) 0.6692(3) -0.1442(2) 0.0263(9) Uani 1 1 d . . .
H51 H 0.5495 0.6981 -0.1924 0.032 Uiso 1 1 calc R . .
C52 C 0.4958(3) 0.7072(3) -0.0826(2) 0.0255(9) Uani 1 1 d . . .
H52 H 0.5292 0.7628 -0.0892 0.031 Uiso 1 1 calc R . .
C53 C 0.4537(4) 0.5542(3) -0.2061(2) 0.0376(12) Uani 1 1 d . . .
H53A H 0.4580 0.4900 -0.1943 0.045 Uiso 1 1 calc R . .
H53B H 0.5221 0.5766 -0.2470 0.045 Uiso 1 1 calc R . .
C54 C 0.3460(4) 0.5807(3) -0.2329(3) 0.0437(13) Uani 1 1 d . . .
H54A H 0.2782 0.5583 -0.1925 0.052 Uiso 1 1 calc R . .
H54B H 0.3478 0.5567 -0.2773 0.052 Uiso 1 1 calc R . .
H54C H 0.3427 0.6443 -0.2460 0.052 Uiso 1 1 calc R . .
C55 C 0.6216(3) 0.5025(2) 0.41340(19) 0.0130(7) Uani 1 1 d . . .
H55 H 0.5433 0.5009 0.4131 0.016 Uiso 1 1 calc R . .
C56 C 0.6727(3) 0.4245(2) 0.4396(2) 0.0188(8) Uani 1 1 d . . .
H56 H 0.6293 0.3719 0.4576 0.023 Uiso 1 1 calc R . .
C57 C 0.7856(3) 0.4255(2) 0.4389(2) 0.0197(8) Uani 1 1 d . . .
H57 H 0.8220 0.3733 0.4559 0.024 Uiso 1 1 calc R . .
C58 C 0.8480(3) 0.5042(2) 0.4128(2) 0.0172(8) Uani 1 1 d . . .
C59 C 0.9665(3) 0.5107(3) 0.4124(2) 0.0226(8) Uani 1 1 d . . .
H59 H 1.0067 0.4596 0.4270 0.027 Uiso 1 1 calc R . .
C60 C 1.0211(3) 0.5880(3) 0.3915(2) 0.0221(8) Uani 1 1 d . . .
H60 H 1.0994 0.5907 0.3919 0.027 Uiso 1 1 calc R . .
C61 C 0.9638(3) 0.6665(2) 0.3687(2) 0.0168(7) Uani 1 1 d . . .
C62 C 1.0174(3) 0.7485(3) 0.3482(2) 0.0196(8) Uani 1 1 d . . .
H62 H 1.0951 0.7538 0.3490 0.023 Uiso 1 1 calc R . .
C63 C 0.9572(3) 0.8206(2) 0.3270(2) 0.0190(8) Uani 1 1 d . . .
H63 H 0.9923 0.8766 0.3131 0.023 Uiso 1 1 calc R . .
C64 C 0.8428(3) 0.8107(2) 0.3262(2) 0.0158(7) Uani 1 1 d . . .
H64 H 0.8016 0.8613 0.3116 0.019 Uiso 1 1 calc R . .
C65 C 0.8481(3) 0.6622(2) 0.36696(19) 0.0139(7) Uani 1 1 d . . .
C66 C 0.7885(3) 0.5798(2) 0.38974(19) 0.0122(7) Uani 1 1 d . . .
C67 C 0.1346(3) 0.6952(2) 0.18488(19) 0.0177(8) Uani 1 1 d . . .
H67 H 0.1725 0.6437 0.2017 0.021 Uiso 1 1 calc R . .
C68 C 0.0197(3) 0.6889(3) 0.1838(2) 0.0227(8) Uani 1 1 d . . .
H68 H -0.0187 0.6341 0.1993 0.027 Uiso 1 1 calc R . .
C69 C -0.0360(3) 0.7621(3) 0.1601(2) 0.0214(8) Uani 1 1 d . . .
H69 H -0.1140 0.7590 0.1594 0.026 Uiso 1 1 calc R . .
C70 C 0.0222(3) 0.8417(3) 0.1370(2) 0.0182(8) Uani 1 1 d . . .
C71 C -0.0305(3) 0.9219(3) 0.1117(2) 0.0266(9) Uani 1 1 d . . .
H71 H -0.1090 0.9217 0.1116 0.032 Uiso 1 1 calc R . .
C72 C 0.0295(3) 0.9974(3) 0.0880(2) 0.0274(9) Uani 1 1 d . . .
H72 H -0.0074 1.0495 0.0715 0.033 Uiso 1 1 calc R . .
C73 C 0.1476(3) 1.0000(2) 0.0873(2) 0.0190(8) Uani 1 1 d . . .
C74 C 0.2147(3) 1.0761(2) 0.0591(2) 0.0210(8) Uani 1 1 d . . .
H74 H 0.1814 1.1291 0.0404 0.025 Uiso 1 1 calc R . .
C75 C 0.3287(3) 1.0739(2) 0.0585(2) 0.0190(8) Uani 1 1 d . . .
H75 H 0.3760 1.1244 0.0383 0.023 Uiso 1 1 calc R . .
C76 C 0.3733(3) 0.9948(2) 0.08863(19) 0.0148(7) Uani 1 1 d . . .
H76 H 0.4516 0.9939 0.0895 0.018 Uiso 1 1 calc R . .
C77 C 0.2018(3) 0.9233(2) 0.11404(19) 0.0157(7) Uani 1 1 d . . .
C78 C 0.1379(3) 0.8432(2) 0.13963(19) 0.0155(7) Uani 1 1 d . . .
C28 C 0.6643(3) 0.6709(2) 0.18199(16) 0.0139(7) Uani 1 1 d D . .
C29 C 0.7281(3) 0.6547(2) 0.10676(17) 0.0146(7) Uani 0.864(5) 1 d PD A 1
C30 C 0.7014(6) 0.6986(4) 0.0410(3) 0.0186(15) Uani 0.864(5) 1 d PD A 1
H30 H 0.6392 0.7378 0.0440 0.022 Uiso 0.864(5) 1 calc PR A 1
C31 C 0.7650(4) 0.6854(3) -0.0289(2) 0.0191(10) Uani 0.864(5) 1 d PD A 1
H31 H 0.7459 0.7158 -0.0734 0.023 Uiso 0.864(5) 1 calc PR A 1
C32 C 0.8561(4) 0.6285(3) -0.0344(2) 0.0181(10) Uani 0.864(5) 1 d PD A 1
C33 C 0.8831(4) 0.5855(3) 0.0321(2) 0.0190(10) Uani 0.864(5) 1 d PD A 1
H33 H 0.9449 0.5459 0.0294 0.023 Uiso 0.864(5) 1 calc PR A 1
C34 C 0.8210(4) 0.5998(3) 0.1014(2) 0.0176(14) Uani 0.864(5) 1 d PD A 1
H34 H 0.8423 0.5717 0.1457 0.021 Uiso 0.864(5) 1 calc PR A 1
C35 C 0.9244(4) 0.6132(3) -0.1099(3) 0.0245(11) Uani 0.864(5) 1 d PD A 1
H35A H 1.0053 0.6028 -0.1085 0.029 Uiso 0.864(5) 1 calc PR A 1
H35B H 0.9223 0.6660 -0.1489 0.029 Uiso 0.864(5) 1 calc PR A 1
C36 C 0.8794(5) 0.5366(4) -0.1315(3) 0.0291(13) Uani 0.864(5) 1 d PD A 1
H36A H 0.8807 0.4842 -0.0929 0.035 Uiso 0.864(5) 1 calc PR A 1
H36B H 0.9277 0.5281 -0.1802 0.035 Uiso 0.864(5) 1 calc PR A 1
H36C H 0.8006 0.5478 -0.1355 0.035 Uiso 0.864(5) 1 calc PR A 1
C29' C 0.7281(3) 0.6547(2) 0.10676(17) 0.0146(7) Uani 0.136(5) 1 d PD A 2
C30' C 0.690(4) 0.686(3) 0.0423(11) 0.0186(15) Uani 0.136(5) 1 d PD A 2
H30' H 0.6301 0.7269 0.0436 0.022 Uiso 0.136(5) 1 calc PR A 2
C31' C 0.738(2) 0.6564(16) -0.0239(6) 0.0191(10) Uani 0.136(5) 1 d PD A 2
H31' H 0.7167 0.6824 -0.0688 0.023 Uiso 0.136(5) 1 calc PR A 2
C32' C 0.8172(19) 0.5899(14) -0.0253(7) 0.0181(10) Uani 0.136(5) 1 d PD A 2
C33' C 0.847(2) 0.5539(14) 0.0417(9) 0.0190(10) Uani 0.136(5) 1 d PD A 2
H33' H 0.8998 0.5071 0.0425 0.023 Uiso 0.136(5) 1 calc PR A 2
C34' C 0.802(4) 0.585(2) 0.1066(10) 0.0176(14) Uani 0.136(5) 1 d PD A 2
H34' H 0.8226 0.5588 0.1518 0.021 Uiso 0.136(5) 1 calc PR A 2
C35' C 0.859(2) 0.5509(15) -0.0942(9) 0.08(2) Uani 0.136(5) 1 d PD A 2
H35C H 0.7953 0.5481 -0.1175 0.096 Uiso 0.136(5) 1 calc PR A 2
H35D H 0.8847 0.4908 -0.0787 0.096 Uiso 0.136(5) 1 calc PR A 2
C36' C 0.957(2) 0.602(2) -0.1519(12) 0.0291(13) Uani 0.136(5) 1 d PD A 2
H36D H 0.9288 0.6578 -0.1751 0.035 Uiso 0.136(5) 1 calc PR A 2
H36E H 0.9910 0.5692 -0.1909 0.035 Uiso 0.136(5) 1 calc PR A 2
H36F H 1.0158 0.6138 -0.1272 0.035 Uiso 0.136(5) 1 calc PR A 2

loop_
_atom_site_aniso_label
_atom_site_aniso_U_11
_atom_site_aniso_U_22
_atom_site_aniso_U_33
_atom_site_aniso_U_23
_atom_site_aniso_U_13
_atom_site_aniso_U_12
Tb1 0.01045(9) 0.00975(9) 0.01252(9) -0.00180(6) -0.00554(7) -0.00096(6)
Tb2 0.01112(9) 0.00988(9) 0.01277(9) -0.00181(6) -0.00591(7) -0.00085(6)
O1 0.0156(12) 0.0111(12) 0.0150(13) 0.0007(10) -0.0077(10) -0.0019(10)
O2 0.0147(12) 0.0124(12) 0.0182(13) -0.0001(10) -0.0087(10) -0.0023(10)
O3 0.0129(12) 0.0135(12) 0.0179(13) -0.0009(10) -0.0073(10) -0.0031(10)
O4 0.0137(12) 0.0124(12) 0.0150(13) 0.0006(10) -0.0063(10) -0.0013(10)
O5 0.0119(12) 0.0134(12) 0.0210(13) -0.0055(10) -0.0047(10) 0.0019(10)
O6 0.0166(13) 0.0136(12) 0.0142(13) -0.0030(10) -0.0045(10) -0.0005(10)
O7 0.0145(12) 0.0151(13) 0.0168(13) -0.0031(10) -0.0052(10) 0.0016(10)
O8 0.0115(12) 0.0135(12) 0.0190(13) -0.0047(10) -0.0034(10) -0.0006(10)
O9 0.0183(13) 0.0152(13) 0.0153(13) -0.0031(10) -0.0045(10) -0.0033(10)
O10 0.0193(13) 0.0135(12) 0.0165(13) -0.0023(10) -0.0083(11) -0.0015(10)
O11 0.0225(14) 0.0163(13) 0.0147(13) -0.0027(10) -0.0073(11) -0.0030(11)
O12 0.0174(13) 0.0118(12) 0.0181(13) -0.0037(10) -0.0065(10) -0.0003(10)
N1 0.0104(14) 0.0150(15) 0.0118(15) -0.0039(11) -0.0032(11) -0.0004(11)
N2 0.0151(15) 0.0149(15) 0.0119(15) -0.0008(12) -0.0052(12) -0.0017(12)
N3 0.0155(15) 0.0154(15) 0.0144(15) -0.0010(12) -0.0056(12) -0.0031(12)
N4 0.0138(15) 0.0144(15) 0.0134(15) -0.0037(12) -0.0055(12) 0.0003(12)
C1 0.0071(15) 0.0165(17) 0.0128(18) -0.0040(14) 0.0003(13) -0.0017(13)
C2 0.0115(16) 0.0120(16) 0.0150(18) -0.0035(13) -0.0027(14) 0.0010(13)
C3 0.0230(19) 0.0167(18) 0.0140(18) -0.0017(14) -0.0095(15) -0.0018(15)
C4 0.026(2) 0.021(2) 0.022(2) -0.0050(16) -0.0129(17) -0.0040(16)
C5 0.026(2) 0.0147(19) 0.029(2) -0.0024(16) -0.0077(17) -0.0021(16)
C6 0.026(2) 0.0160(19) 0.020(2) 0.0025(15) -0.0075(16) -0.0017(16)
C7 0.0210(19) 0.0184(19) 0.0163(19) -0.0049(15) -0.0085(15) -0.0017(15)
C8 0.036(3) 0.023(2) 0.036(3) -0.0044(19) -0.012(2) -0.0065(19)
C9 0.059(4) 0.033(3) 0.050(3) -0.002(2) -0.007(3) -0.023(3)
C10 0.0104(16) 0.0135(17) 0.0138(18) -0.0060(14) -0.0021(13) -0.0010(13)
C11 0.0125(17) 0.0130(17) 0.0196(19) -0.0016(14) -0.0057(14) 0.0022(13)
C12 0.0153(17) 0.0180(18) 0.0179(19) -0.0036(15) -0.0067(15) -0.0015(14)
C13 0.0226(19) 0.0136(18) 0.0178(19) -0.0003(14) -0.0021(16) -0.0009(15)
C14 0.0157(18) 0.0140(18) 0.033(2) -0.0056(16) -0.0038(16) -0.0018(14)
C15 0.027(2) 0.020(2) 0.031(2) -0.0084(17) -0.0164(18) -0.0008(16)
C16 0.022(2) 0.0176(19) 0.022(2) -0.0019(15) -0.0142(16) 0.0025(15)
C17 0.033(2) 0.013(2) 0.052(3) -0.0017(19) -0.018(2) -0.0047(17)
C18 0.093(5) 0.041(3) 0.061(4) -0.026(3) 0.028(3) -0.051(3)
C19 0.0130(17) 0.0092(16) 0.0172(19) -0.0018(14) -0.0023(14) -0.0037(13)
C20 0.0115(16) 0.0174(18) 0.0131(18) -0.0027(14) -0.0027(14) -0.0024(14)
C21 0.0102(17) 0.0205(19) 0.0198(19) -0.0030(15) -0.0057(14) 0.0000(14)
C22 0.0174(19) 0.023(2) 0.023(2) -0.0073(16) -0.0036(16) 0.0022(15)
C23 0.0144(18) 0.030(2) 0.023(2) -0.0115(17) -0.0012(16) -0.0024(16)
C24 0.0190(19) 0.033(2) 0.016(2) -0.0013(17) -0.0045(16) -0.0001(17)
C25 0.0128(18) 0.022(2) 0.019(2) 0.0017(15) -0.0026(15) -0.0020(15)
C26 0.028(2) 0.042(3) 0.026(2) -0.016(2) -0.0002(19) 0.000(2)
C27 0.032(2) 0.050(3) 0.023(2) -0.014(2) -0.0044(19) 0.002(2)
C37 0.0101(16) 0.0156(18) 0.021(2) -0.0051(15) -0.0052(14) 0.0021(14)
C38 0.0129(17) 0.0173(18) 0.0172(19) -0.0071(14) -0.0074(14) 0.0011(14)
C39 0.0174(18) 0.0183(19) 0.019(2) -0.0029(15) -0.0032(15) -0.0006(15)
C40 0.0190(19) 0.0175(18) 0.026(2) -0.0122(16) -0.0072(16) -0.0030(15)
C41 0.0186(19) 0.029(2) 0.021(2) -0.0137(17) -0.0048(16) 0.0004(16)
C42 0.034(2) 0.030(2) 0.019(2) -0.0033(17) -0.0056(18) -0.0073(19)
C43 0.027(2) 0.0181(19) 0.022(2) -0.0025(16) -0.0077(17) -0.0060(16)
C44 0.027(2) 0.037(2) 0.020(2) -0.0145(18) -0.0052(17) -0.0018(18)
C45 0.029(2) 0.038(3) 0.025(2) -0.0133(19) -0.0068(18) -0.0065(19)
C46 0.0125(17) 0.0159(18) 0.0158(18) -0.0007(14) -0.0084(14) 0.0007(14)
C47 0.0122(17) 0.0197(19) 0.022(2) -0.0057(15) -0.0064(15) 0.0005(14)
C48 0.029(2) 0.0164(19) 0.022(2) -0.0038(15) -0.0093(17) -0.0035(16)
C49 0.031(2) 0.019(2) 0.035(3) -0.0106(18) -0.015(2) 0.0034(17)
C50 0.023(2) 0.030(2) 0.030(2) -0.0194(19) -0.0051(18) 0.0018(17)
C51 0.024(2) 0.036(2) 0.018(2) -0.0094(18) 0.0008(17) -0.0081(18)
C52 0.029(2) 0.023(2) 0.026(2) -0.0051(17) -0.0101(18) -0.0050(17)
C53 0.041(3) 0.045(3) 0.031(3) -0.026(2) -0.002(2) -0.008(2)
C54 0.050(3) 0.059(3) 0.027(3) -0.017(2) -0.009(2) -0.018(3)
C55 0.0104(16) 0.0147(17) 0.0136(18) -0.0024(14) -0.0028(13) -0.0020(13)
C56 0.023(2) 0.0147(18) 0.0188(19) -0.0021(15) -0.0070(16) 0.0000(15)
C57 0.023(2) 0.0157(18) 0.020(2) -0.0011(15) -0.0069(16) 0.0056(15)
C58 0.0160(18) 0.0208(19) 0.0152(18) -0.0061(15) -0.0037(15) 0.0041(15)
C59 0.020(2) 0.021(2) 0.027(2) -0.0017(16) -0.0109(17) 0.0059(16)
C60 0.0116(18) 0.032(2) 0.024(2) -0.0056(17) -0.0077(16) 0.0038(16)
C61 0.0130(17) 0.024(2) 0.0134(18) -0.0024(15) -0.0033(14) -0.0026(15)
C62 0.0120(17) 0.029(2) 0.018(2) -0.0037(16) -0.0043(15) -0.0036(15)
C63 0.0166(18) 0.0211(19) 0.019(2) -0.0023(15) -0.0048(15) -0.0097(15)
C64 0.0161(18) 0.0137(17) 0.0190(19) -0.0002(14) -0.0090(15) -0.0024(14)
C65 0.0137(17) 0.0147(17) 0.0141(18) -0.0031(14) -0.0048(14) 0.0003(14)
C66 0.0111(16) 0.0151(17) 0.0105(17) -0.0035(13) -0.0020(13) -0.0003(13)
C67 0.0192(19) 0.0198(19) 0.0142(18) 0.0001(14) -0.0063(15) -0.0066(15)
C68 0.0178(19) 0.030(2) 0.019(2) -0.0022(16) -0.0029(16) -0.0104(17)
C69 0.0120(18) 0.038(2) 0.0161(19) -0.0063(17) -0.0060(15) -0.0056(16)
C70 0.0147(18) 0.028(2) 0.0144(18) -0.0064(15) -0.0072(15) 0.0030(15)
C71 0.0117(18) 0.039(3) 0.031(2) -0.0093(19) -0.0090(16) 0.0070(17)
C72 0.022(2) 0.030(2) 0.033(2) -0.0081(19) -0.0124(18) 0.0089(17)
C73 0.0195(19) 0.023(2) 0.0168(19) -0.0025(15) -0.0106(15) 0.0076(15)
C74 0.031(2) 0.0136(18) 0.022(2) -0.0037(15) -0.0143(17) 0.0071(16)
C75 0.033(2) 0.0119(17) 0.0143(18) -0.0017(14) -0.0104(16) -0.0016(15)
C76 0.0182(18) 0.0138(17) 0.0141(18) -0.0021(14) -0.0075(14) 0.0006(14)
C77 0.0171(18) 0.0185(18) 0.0130(18) -0.0039(14) -0.0063(14) 0.0037(14)
C78 0.0167(18) 0.0203(19) 0.0103(17) -0.0038(14) -0.0043(14) -0.0001(15)
C28 0.0131(17) 0.0091(16) 0.0202(19) -0.0018(14) -0.0062(14) 0.0001(13)
C29 0.0089(16) 0.0153(17) 0.0189(19) -0.0030(14) -0.0025(14) -0.0024(13)
C30 0.013(2) 0.023(3) 0.018(2) -0.0002(17) -0.0038(16) -0.002(2)
C31 0.022(2) 0.018(2) 0.014(2) 0.0026(17) -0.0032(18) -0.0046(19)
C32 0.014(2) 0.019(2) 0.019(2) -0.0042(18) 0.0001(18) -0.0050(17)
C33 0.012(2) 0.020(2) 0.023(2) -0.0045(19) -0.0010(18) 0.0025(18)
C34 0.015(3) 0.021(3) 0.017(2) -0.0016(17) -0.0048(18) -0.004(2)
C35 0.021(2) 0.031(3) 0.018(3) -0.009(2) 0.006(2) -0.002(2)
C36 0.027(3) 0.033(3) 0.028(3) -0.012(2) -0.003(2) -0.003(2)
C29' 0.0089(16) 0.0153(17) 0.0189(19) -0.0030(14) -0.0025(14) -0.0024(13)
C30' 0.013(2) 0.023(3) 0.018(2) -0.0002(17) -0.0038(16) -0.002(2)
C31' 0.022(2) 0.018(2) 0.014(2) 0.0026(17) -0.0032(18) -0.0046(19)
C32' 0.014(2) 0.019(2) 0.019(2) -0.0042(18) 0.0001(18) -0.0050(17)
C33' 0.012(2) 0.020(2) 0.023(2) -0.0045(19) -0.0010(18) 0.0025(18)
C34' 0.015(3) 0.021(3) 0.017(2) -0.0016(17) -0.0048(18) -0.004(2)
C35' 0.03(3) 0.13(6) 0.06(4) 0.01(4) -0.01(3) 0.03(3)
C36' 0.027(3) 0.033(3) 0.028(3) -0.012(2) -0.003(2) -0.003(2)

loop_
_atom_type_symbol
_atom_type_description
_atom_type_scat_dispersion_real
_atom_type_scat_dispersion_imag
_atom_type_scat_source
C C 0.0033 0.0016 'International Tables Vol C Tables 4.2.6.8 and 6.1.1.4'
H H 0.0000 0.0000 'International Tables Vol C Tables 4.2.6.8 and 6.1.1.4'
N N 0.0061 0.0033 'International Tables Vol C Tables 4.2.6.8 and 6.1.1.4'
O O 0.0106 0.0060 'International Tables Vol C Tables 4.2.6.8 and 6.1.1.4'
Tb Tb -0.1723 4.1537 'International Tables Vol C Tables 4.2.6.8 and 6.1.1.4'

loop_
_geom_angle_atom_site_label_1
_geom_angle_atom_site_label_2
_geom_angle_atom_site_label_3
_geom_angle
O1 Tb1 O5 77.98(8)
O1 Tb1 O3 135.59(8)
O5 Tb1 O3 74.46(8)
O1 Tb1 O10 127.12(8)
O5 Tb1 O10 91.48(8)
O3 Tb1 O10 87.97(8)
O1 Tb1 O7 78.80(8)
O5 Tb1 O7 126.40(8)
O3 Tb1 O7 90.34(8)
O10 Tb1 O7 139.98(8)
O1 Tb1 O9 73.18(8)
O5 Tb1 O9 77.33(8)
O3 Tb1 O9 131.39(8)
O10 Tb1 O9 53.99(8)
O7 Tb1 O9 138.06(8)
O1 Tb1 N2 78.70(9)
O5 Tb1 N2 144.71(9)
O3 Tb1 N2 139.25(9)
O10 Tb1 N2 81.93(9)
O7 Tb1 N2 73.63(9)
O9 Tb1 N2 70.78(9)
O1 Tb1 N1 134.81(8)
O5 Tb1 N1 146.84(8)
O3 Tb1 N1 75.96(8)
O10 Tb1 N1 72.76(8)
O7 Tb1 N1 68.07(8)
O9 Tb1 N1 112.74(8)
N2 Tb1 N1 63.33(9)
O1 Tb1 O8 68.31(7)
O5 Tb1 O8 76.51(8)
O3 Tb1 O8 71.80(7)
O10 Tb1 O8 158.53(8)
O7 Tb1 O8 50.04(7)
O9 Tb1 O8 136.93(8)
N2 Tb1 O8 118.06(8)
N1 Tb1 O8 107.90(8)
O1 Tb1 C37 99.87(9)
O5 Tb1 C37 84.43(9)
O3 Tb1 C37 111.19(9)
O10 Tb1 C37 27.25(9)
O7 Tb1 C37 147.12(9)
O9 Tb1 C37 26.76(9)
N2 Tb1 C37 73.92(9)
N1 Tb1 C37 92.58(9)
O8 Tb1 C37 159.22(9)
O1 Tb1 C28 69.72(9)
O5 Tb1 C28 101.79(9)
O3 Tb1 C28 82.61(9)
O10 Tb1 C28 160.97(9)
O7 Tb1 C28 24.61(9)
O9 Tb1 C28 142.12(9)
N2 Tb1 C28 94.47(9)
N1 Tb1 C28 88.88(9)
O8 Tb1 C28 25.63(8)
C37 Tb1 C28 166.06(10)
O1 Tb1 Tb2 67.88(6)
O5 Tb1 Tb2 41.51(6)
O3 Tb1 Tb2 68.34(6)
O10 Tb1 Tb2 130.55(6)
O7 Tb1 Tb2 84.96(6)
O9 Tb1 Tb2 111.56(6)
N2 Tb1 Tb2 143.24(6)
N1 Tb1 Tb2 134.77(6)
O8 Tb1 Tb2 35.00(5)
C37 Tb1 Tb2 125.43(7)
C28 Tb1 Tb2 60.39(7)
O2 Tb2 O8 74.04(8)
O2 Tb2 O4 135.20(8)
O8 Tb2 O4 78.20(8)
O2 Tb2 O12 87.56(8)
O8 Tb2 O12 88.84(8)
O4 Tb2 O12 126.51(8)
O2 Tb2 O6 89.79(8)
O8 Tb2 O6 127.52(8)
O4 Tb2 O6 80.01(8)
O12 Tb2 O6 141.05(8)
O2 Tb2 O11 132.02(8)
O8 Tb2 O11 77.26(8)
O4 Tb2 O11 72.44(8)
O12 Tb2 O11 54.07(8)
O6 Tb2 O11 137.96(8)
O2 Tb2 N3 137.88(9)
O8 Tb2 N3 146.05(9)
O4 Tb2 N3 80.59(9)
O12 Tb2 N3 82.80(9)
O6 Tb2 N3 73.49(9)
O11 Tb2 N3 71.19(9)
O2 Tb2 N4 74.97(8)
O8 Tb2 N4 144.39(8)
O4 Tb2 N4 137.21(8)
O12 Tb2 N4 72.71(8)
O6 Tb2 N4 69.09(8)
O11 Tb2 N4 112.36(8)
N3 Tb2 N4 63.00(9)
O2 Tb2 O5 72.31(8)
O8 Tb2 O5 77.08(8)
O4 Tb2 O5 67.63(8)
O12 Tb2 O5 157.88(8)
O6 Tb2 O5 50.47(8)
O11 Tb2 O5 135.93(8)
N3 Tb2 O5 118.26(8)
N4 Tb2 O5 109.42(8)
O2 Tb2 C46 111.01(9)
O8 Tb2 C46 82.60(9)
O4 Tb2 C46 99.27(9)
O12 Tb2 C46 27.25(9)
O6 Tb2 C46 148.15(9)
O11 Tb2 C46 26.83(9)
N3 Tb2 C46 74.99(9)
N4 Tb2 C46 92.55(9)
O5 Tb2 C46 157.63(9)
O2 Tb2 C19 81.74(9)
O8 Tb2 C19 102.79(9)
O4 Tb2 C19 70.93(9)
O12 Tb2 C19 161.27(9)
O6 Tb2 C19 24.73(9)
O11 Tb2 C19 142.47(9)
N3 Tb2 C19 94.87(9)
N4 Tb2 C19 89.62(9)
O5 Tb2 C19 25.82(8)
C46 Tb2 C19 167.20(10)
O2 Tb2 Tb1 68.13(6)
O8 Tb2 Tb1 42.21(6)
O4 Tb2 Tb1 67.64(6)
O12 Tb2 Tb1 128.77(6)
O6 Tb2 Tb1 85.32(6)
O11 Tb2 Tb1 111.54(6)
N3 Tb2 Tb1 144.46(6)
N4 Tb2 Tb1 134.82(6)
O5 Tb2 Tb1 34.87(5)
C46 Tb2 Tb1 124.21(7)
C19 Tb2 Tb1 60.62(7)
C1 O1 Tb1 136.6(2)
C1 O2 Tb2 137.8(2)
C10 O3 Tb1 137.3(2)
C10 O4 Tb2 136.1(2)
C19 O5 Tb1 168.8(2)
C19 O5 Tb2 86.4(2)
Tb1 O5 Tb2 103.62(8)
C19 O6 Tb2 101.5(2)
C28 O7 Tb1 102.19(19)
C28 O8 Tb2 167.2(2)
C28 O8 Tb1 85.48(18)
Tb2 O8 Tb1 102.79(8)
C37 O9 Tb1 91.1(2)
C37 O10 Tb1 93.9(2)
C46 O11 Tb2 92.3(2)
C46 O12 Tb2 93.1(2)
C55 N1 C66 117.7(3)
C55 N1 Tb1 123.4(2)
C66 N1 Tb1 118.7(2)
C64 N2 C65 117.9(3)
C64 N2 Tb1 121.3(2)
C65 N2 Tb1 120.6(2)
C67 N3 C78 117.9(3)
C67 N3 Tb2 120.9(2)
C78 N3 Tb2 120.9(2)
C76 N4 C77 117.3(3)
C76 N4 Tb2 123.5(2)
C77 N4 Tb2 119.1(2)
O2 C1 O1 125.8(3)
O2 C1 C2 117.4(3)
O1 C1 C2 116.8(3)
C7 C2 C3 118.4(3)
C7 C2 C1 121.1(3)
C3 C2 C1 120.5(3)
C4 C3 C2 120.4(3)
C4 C3 H3 119.8
C2 C3 H3 119.8
C3 C4 C5 121.7(3)
C3 C4 H4 119.1
C5 C4 H4 119.1
C4 C5 C6 117.4(3)
C4 C5 C8 121.7(4)
C6 C5 C8 120.8(4)
C7 C6 C5 121.0(4)
C7 C6 H6 119.5
C5 C6 H6 119.5
C6 C7 C2 121.2(3)
C6 C7 H7 119.4
C2 C7 H7 119.4
C9 C8 C5 114.7(4)
C9 C8 H8A 108.6
C5 C8 H8A 108.6
C9 C8 H8B 108.6
C5 C8 H8B 108.6
H8A C8 H8B 107.6
C8 C9 H9A 109.5
C8 C9 H9B 109.5
H9A C9 H9B 109.5
C8 C9 H9C 109.5
H9A C9 H9C 109.5
H9B C9 H9C 109.5
O4 C10 O3 125.6(3)
O4 C10 C11 117.4(3)
O3 C10 C11 117.0(3)
C12 C11 C16 119.0(3)
C12 C11 C10 121.6(3)
C16 C11 C10 119.4(3)
C11 C12 C13 120.6(3)
C11 C12 H12 119.7
C13 C12 H12 119.7
C12 C13 C14 121.0(3)
C12 C13 H13 119.5
C14 C13 H13 119.5
C15 C14 C13 118.1(3)
C15 C14 C17 121.8(4)
C13 C14 C17 120.1(4)
C16 C15 C14 121.2(4)
C16 C15 H15 119.4
C14 C15 H15 119.4
C15 C16 C11 120.1(3)
C15 C16 H16 119.9
C11 C16 H16 119.9
C18 C17 C14 112.3(4)
C18 C17 H17A 109.2
C14 C17 H17A 109.2
C18 C17 H17B 109.2
C14 C17 H17B 109.2
H17A C17 H17B 107.9
C17 C18 H18A 109.5
C17 C18 H18B 109.5
H18A C18 H18B 109.5
C17 C18 H18C 109.5
H18A C18 H18C 109.5
H18B C18 H18C 109.5
O6 C19 O5 121.3(3)
O6 C19 C20 119.4(3)
O5 C19 C20 119.2(3)
O6 C19 Tb2 53.81(17)
O5 C19 Tb2 67.78(18)
C20 C19 Tb2 172.3(2)
C21 C20 C25 119.5(3)
C21 C20 C19 118.9(3)
C25 C20 C19 121.5(3)
C20 C21 C22 120.2(3)
C20 C21 H21 119.9
C22 C21 H21 119.9
C21 C22 C23 120.4(4)
C21 C22 H22 119.8
C23 C22 H22 119.8
C22 C23 C24 118.6(3)
C22 C23 C26 120.7(4)
C24 C23 C26 120.7(4)
C25 C24 C23 121.0(4)
C25 C24 H24 119.5
C23 C24 H24 119.5
C24 C25 C20 120.1(4)
C24 C25 H25 119.9
C20 C25 H25 119.9
C27 C26 C23 113.5(4)
C27 C26 H26A 108.9
C23 C26 H26A 108.9
C27 C26 H26B 108.9
C23 C26 H26B 108.9
H26A C26 H26B 107.7
C26 C27 H27A 109.5
C26 C27 H27B 109.5
H27A C27 H27B 109.5
C26 C27 H27C 109.5
H27A C27 H27C 109.5
H27B C27 H27C 109.5
O9 C37 O10 121.0(3)
O9 C37 C38 120.0(3)
O10 C37 C38 119.0(3)
O9 C37 Tb1 62.17(18)
O10 C37 Tb1 58.89(18)
C38 C37 Tb1 175.9(2)
C43 C38 C39 118.9(3)
C43 C38 C37 120.8(3)
C39 C38 C37 120.2(3)
C40 C39 C38 120.5(3)
C40 C39 H39 119.8
C38 C39 H39 119.8
C41 C40 C39 120.7(3)
C41 C40 H40 119.6
C39 C40 H40 119.6
C42 C41 C40 118.1(3)
C42 C41 C44 121.1(4)
C40 C41 C44 120.6(3)
C43 C42 C41 121.9(4)
C43 C42 H42 119.0
C41 C42 H42 119.0
C42 C43 C38 119.7(4)
C42 C43 H43 120.2
C38 C43 H43 120.2
C41 C44 C45 112.0(3)
C41 C44 H44A 109.2
C45 C44 H44A 109.2
C41 C44 H44B 109.2
C45 C44 H44B 109.2
H44A C44 H44B 107.9
C44 C45 H45A 109.5
C44 C45 H45B 109.5
H45A C45 H45B 109.5
C44 C45 H45C 109.5
H45A C45 H45C 109.5
H45B C45 H45C 109.5
O11 C46 O12 120.5(3)
O11 C46 C47 119.6(3)
O12 C46 C47 119.9(3)
O11 C46 Tb2 60.90(18)
O12 C46 Tb2 59.61(18)
C47 C46 Tb2 179.4(3)
C48 C47 C52 118.0(3)
C48 C47 C46 120.2(3)
C52 C47 C46 121.7(3)
C49 C48 C47 121.2(4)
C49 C48 H48 119.4
C47 C48 H48 119.4
C50 C49 C48 121.0(4)
C50 C49 H49 119.5
C48 C49 H49 119.5
C49 C50 C51 118.2(4)
C49 C50 C53 121.4(4)
C51 C50 C53 120.3(4)
C52 C51 C50 121.2(4)
C52 C51 H51 119.4
C50 C51 H51 119.4
C51 C52 C47 120.2(4)
C51 C52 H52 119.9
C47 C52 H52 119.9
C50 C53 C54 111.3(4)
C50 C53 H53A 109.4
C54 C53 H53A 109.4
C50 C53 H53B 109.4
C54 C53 H53B 109.4
H53A C53 H53B 108.0
C53 C54 H54A 109.5
C53 C54 H54B 109.5
H54A C54 H54B 109.5
C53 C54 H54C 109.5
H54A C54 H54C 109.5
H54B C54 H54C 109.5
N1 C55 C56 123.7(3)
N1 C55 H55 118.2
C56 C55 H55 118.2
C57 C56 C55 118.9(3)
C57 C56 H56 120.6
C55 C56 H56 120.6
C56 C57 C58 119.6(3)
C56 C57 H57 120.2
C58 C57 H57 120.2
C57 C58 C66 117.5(3)
C57 C58 C59 122.7(3)
C66 C58 C59 119.7(3)
C60 C59 C58 120.9(4)
C60 C59 H59 119.5
C58 C59 H59 119.5
C59 C60 C61 121.2(3)
C59 C60 H60 119.4
C61 C60 H60 119.4
C62 C61 C65 118.0(3)
C62 C61 C60 122.8(3)
C65 C61 C60 119.2(3)
C63 C62 C61 119.6(3)
C63 C62 H62 120.2
C61 C62 H62 120.2
C62 C63 C64 118.9(3)
C62 C63 H63 120.5
C64 C63 H63 120.5
N2 C64 C63 123.4(3)
N2 C64 H64 118.3
C63 C64 H64 118.3
N2 C65 C61 122.2(3)
N2 C65 C66 117.9(3)
C61 C65 C66 119.9(3)
N1 C66 C58 122.6(3)
N1 C66 C65 118.5(3)
C58 C66 C65 118.9(3)
N3 C67 C68 123.2(4)
N3 C67 H67 118.4
C68 C67 H67 118.4
C69 C68 C67 119.2(4)
C69 C68 H68 120.4
C67 C68 H68 120.4
C68 C69 C70 119.5(3)
C68 C69 H69 120.2
C70 C69 H69 120.2
C69 C70 C78 118.2(3)
C69 C70 C71 122.9(3)
C78 C70 C71 118.8(3)
C72 C71 C70 121.2(4)
C72 C71 H71 119.4
C70 C71 H71 119.4
C71 C72 C73 120.9(4)
C71 C72 H72 119.5
C73 C72 H72 119.5
C74 C73 C77 117.5(3)
C74 C73 C72 122.7(4)
C77 C73 C72 119.8(4)
C75 C74 C73 119.8(3)
C75 C74 H74 120.1
C73 C74 H74 120.1
C74 C75 C76 118.1(3)
C74 C75 H75 121.0
C76 C75 H75 121.0
N4 C76 C75 124.4(3)
N4 C76 H76 117.8
C75 C76 H76 117.8
N4 C77 C73 122.8(3)
N4 C77 C78 117.9(3)
C73 C77 C78 119.3(3)
N3 C78 C70 122.0(3)
N3 C78 C77 118.0(3)
C70 C78 C77 119.9(3)
O7 C28 O8 121.3(3)
O7 C28 C29 118.6(3)
O8 C28 C29 120.0(3)
O7 C28 Tb1 53.20(15)
O8 C28 Tb1 68.89(16)
C29 C28 Tb1 167.5(2)
C34 C29 C30 119.0(3)
C34 C29 C28 119.6(3)
C30 C29 C28 121.3(3)
C31 C30 C29 120.5(4)
C31 C30 H30 119.8
C29 C30 H30 119.8
C32 C31 C30 120.7(4)
C32 C31 H31 119.7
C30 C31 H31 119.7
C31 C32 C33 118.4(4)
C31 C32 C35 120.9(4)
C33 C32 C35 120.7(4)
C34 C33 C32 120.8(4)
C34 C33 H33 119.6
C32 C33 H33 119.6
C33 C34 C29 120.6(4)
C33 C34 H34 119.7
C29 C34 H34 119.7
C32 C35 C36 112.4(4)
C32 C35 H35A 109.1
C36 C35 H35A 109.1
C32 C35 H35B 109.1
C36 C35 H35B 109.1
H35A C35 H35B 107.9
C31' C30' H30' 119.7
C32' C31' C30' 120.8(5)
C32' C31' H31' 119.6
C30' C31' H31' 119.6
C31' C32' C33' 117.9(5)
C31' C32' C35' 121.1(6)
C33' C32' C35' 120.7(6)
C34' C33' C32' 121.0(5)
C34' C33' H33' 119.5
C32' C33' H33' 119.5
C33' C34' H34' 119.5
C32' C35' C36' 112.5(6)
C32' C35' H35C 109.1
C36' C35' H35C 109.1
C32' C35' H35D 109.1
C36' C35' H35D 109.1
H35C C35' H35D 107.8
C35' C36' H36D 109.5
C35' C36' H36E 109.5
H36D C36' H36E 109.5
C35' C36' H36F 109.5
H36D C36' H36F 109.5
H36E C36' H36F 109.5

loop_
_geom_bond_atom_site_label_1
_geom_bond_atom_site_label_2
_geom_bond_distance
Tb1 O1 2.337(2)
Tb1 O5 2.342(2)
Tb1 O3 2.343(2)
Tb1 O10 2.382(2)
Tb1 O7 2.401(2)
Tb1 O9 2.456(2)
Tb1 N2 2.571(3)
Tb1 N1 2.617(3)
Tb1 O8 2.743(2)
Tb1 C37 2.776(4)
Tb1 C28 2.931(3)
Tb1 Tb2 3.9814(4)
Tb2 O2 2.341(2)
Tb2 O8 2.342(2)
Tb2 O4 2.348(2)
Tb2 O12 2.404(2)
Tb2 O6 2.411(2)
Tb2 O11 2.433(2)
Tb2 N3 2.567(3)
Tb2 N4 2.621(3)
Tb2 O5 2.715(2)
Tb2 C46 2.783(4)
Tb2 C19 2.927(3)
O1 C1 1.260(4)
O2 C1 1.260(4)
O3 C10 1.271(4)
O4 C10 1.253(4)
O5 C19 1.278(4)
O6 C19 1.249(4)
O7 C28 1.249(4)
O8 C28 1.272(4)
O9 C37 1.250(4)
O10 C37 1.274(4)
O11 C46 1.257(4)
O12 C46 1.276(4)
N1 C55 1.321(4)
N1 C66 1.360(4)
N2 C64 1.328(4)
N2 C65 1.361(4)
N3 C67 1.326(4)
N3 C78 1.363(4)
N4 C76 1.322(4)
N4 C77 1.362(4)
C1 C2 1.496(4)
C2 C7 1.388(5)
C2 C3 1.393(5)
C3 C4 1.380(5)
C3 H3 0.9500
C4 C5 1.393(5)
C4 H4 0.9500
C5 C6 1.400(5)
C5 C8 1.513(5)
C6 C7 1.377(5)
C6 H6 0.9500
C7 H7 0.9500
C8 C9 1.485(6)
C8 H8A 0.9900
C8 H8B 0.9900
C9 H9A 0.9800
C9 H9B 0.9800
C9 H9C 0.9800
C10 C11 1.508(5)
C11 C12 1.379(5)
C11 C16 1.395(5)
C12 C13 1.390(5)
C12 H12 0.9500
C13 C14 1.390(5)
C13 H13 0.9500
C14 C15 1.389(5)
C14 C17 1.515(5)
C15 C16 1.387(5)
C15 H15 0.9500
C16 H16 0.9500
C17 C18 1.490(6)
C17 H17A 0.9900
C17 H17B 0.9900
C18 H18A 0.9800
C18 H18B 0.9800
C18 H18C 0.9800
C19 C20 1.507(5)
C20 C21 1.384(5)
C20 C25 1.390(5)
C21 C22 1.392(5)
C21 H21 0.9500
C22 C23 1.394(5)
C22 H22 0.9500
C23 C24 1.395(5)
C23 C26 1.517(5)
C24 C25 1.380(5)
C24 H24 0.9500
C25 H25 0.9500
C26 C27 1.513(6)
C26 H26A 0.9900
C26 H26B 0.9900
C27 H27A 0.9800
C27 H27B 0.9800
C27 H27C 0.9800
C37 C38 1.495(5)
C38 C43 1.391(5)
C38 C39 1.394(5)
C39 C40 1.388(5)
C39 H39 0.9500
C40 C41 1.387(5)
C40 H40 0.9500
C41 C42 1.385(5)
C41 C44 1.514(5)
C42 C43 1.382(5)
C42 H42 0.9500
C43 H43 0.9500
C44 C45 1.520(6)
C44 H44A 0.9900
C44 H44B 0.9900
C45 H45A 0.9800
C45 H45B 0.9800
C45 H45C 0.9800
C46 C47 1.475(5)
C47 C48 1.388(5)
C47 C52 1.391(5)
C48 C49 1.383(5)
C48 H48 0.9500
C49 C50 1.365(5)
C49 H49 0.9500
C50 C51 1.396(5)
C50 C53 1.514(5)
C51 C52 1.382(5)
C51 H51 0.9500
C52 H52 0.9500
C53 C54 1.525(6)
C53 H53A 0.9900
C53 H53B 0.9900
C54 H54A 0.9800
C54 H54B 0.9800
C54 H54C 0.9800
C55 C56 1.404(5)
C55 H55 0.9500
C56 C57 1.361(5)
C56 H56 0.9500
C57 C58 1.406(5)
C57 H57 0.9500
C58 C66 1.411(5)
C58 C59 1.437(5)
C59 C60 1.344(5)
C59 H59 0.9500
C60 C61 1.431(5)
C60 H60 0.9500
C61 C62 1.401(5)
C61 C65 1.412(5)
C62 C63 1.366(5)
C62 H62 0.9500
C63 C64 1.402(5)
C63 H63 0.9500
C64 H64 0.9500
C65 C66 1.439(5)
C67 C68 1.402(5)
C67 H67 0.9500
C68 C69 1.361(5)
C68 H68 0.9500
C69 C70 1.393(5)
C69 H69 0.9500
C70 C78 1.412(5)
C70 C71 1.435(5)
C71 C72 1.349(6)
C71 H71 0.9500
C72 C73 1.425(5)
C72 H72 0.9500
C73 C74 1.403(5)
C73 C77 1.410(5)
C74 C75 1.375(5)
C74 H74 0.9500
C75 C76 1.401(5)
C75 H75 0.9500
C76 H76 0.9500
C77 C78 1.432(5)
C28 C29 1.489(2)
C29 C34 1.383(5)
C29 C30 1.390(5)
C30 C31 1.389(6)
C30 H30 0.9500
C31 C32 1.386(6)
C31 H31 0.9500
C32 C33 1.398(6)
C32 C35 1.505(6)
C33 C34 1.380(5)
C33 H33 0.9500
C34 H34 0.9500
C35 C36 1.511(6)
C35 H35A 0.9900
C35 H35B 0.9900
C36 H36A 0.9800
C36 H36B 0.9800
C36 H36C 0.9800
C30' C31' 1.390(6)
C30' H30' 0.9500
C31' C32' 1.386(6)
C31' H31' 0.9500
C32' C33' 1.399(6)
C32' C35' 1.505(6)
C33' C34' 1.380(6)
C33' H33' 0.9500
C34' H34' 0.9500
C35' C36' 1.511(7)
C35' H35C 0.9900
C35' H35D 0.9900
C36' H36D 0.9800
C36' H36E 0.9800
C36' H36F 0.9800

loop_
_geom_torsion_atom_site_label_1
_geom_torsion_atom_site_label_2
_geom_torsion_atom_site_label_3
_geom_torsion_atom_site_label_4
_geom_torsion
O1 Tb1 Tb2 O2 -6.69(9)
O5 Tb1 Tb2 O2 90.19(11)
O3 Tb1 Tb2 O2 -179.01(8)
O10 Tb1 Tb2 O2 113.94(10)
O7 Tb1 Tb2 O2 -86.64(9)
O9 Tb1 Tb2 O2 53.54(9)
N2 Tb1 Tb2 O2 -32.87(13)
N1 Tb1 Tb2 O2 -138.63(10)
O8 Tb1 Tb2 O2 -90.09(11)
C37 Tb1 Tb2 O2 79.75(11)
C28 Tb1 Tb2 O2 -85.19(10)
O1 Tb1 Tb2 O8 83.39(11)
O5 Tb1 Tb2 O8 -179.72(11)
O3 Tb1 Tb2 O8 -88.93(11)
O10 Tb1 Tb2 O8 -155.97(11)
O7 Tb1 Tb2 O8 3.45(10)
O9 Tb1 Tb2 O8 143.63(10)
N2 Tb1 Tb2 O8 57.22(14)
N1 Tb1 Tb2 O8 -48.55(12)
C37 Tb1 Tb2 O8 169.84(12)
C28 Tb1 Tb2 O8 4.89(11)
O1 Tb1 Tb2 O4 -179.45(8)
O5 Tb1 Tb2 O4 -82.57(11)
O3 Tb1 Tb2 O4 8.23(9)
O10 Tb1 Tb2 O4 -58.82(10)
O7 Tb1 Tb2 O4 100.60(8)
O9 Tb1 Tb2 O4 -119.22(9)
N2 Tb1 Tb2 O4 154.37(12)
N1 Tb1 Tb2 O4 48.61(10)
O8 Tb1 Tb2 O4 97.15(10)
C37 Tb1 Tb2 O4 -93.01(11)
C28 Tb1 Tb2 O4 102.05(10)
O1 Tb1 Tb2 O12 60.90(10)
O5 Tb1 Tb2 O12 157.78(11)
O3 Tb1 Tb2 O12 -111.43(10)
O10 Tb1 Tb2 O12 -178.47(10)
O7 Tb1 Tb2 O12 -19.05(9)
O9 Tb1 Tb2 O12 121.13(9)
N2 Tb1 Tb2 O12 34.72(13)
N1 Tb1 Tb2 O12 -71.05(11)
O8 Tb1 Tb2 O12 -22.50(11)
C37 Tb1 Tb2 O12 147.34(12)
C28 Tb1 Tb2 O12 -17.61(10)
O1 Tb1 Tb2 O6 -98.34(8)
O5 Tb1 Tb2 O6 -1.46(10)
O3 Tb1 Tb2 O6 89.34(8)
O10 Tb1 Tb2 O6 22.29(9)
O7 Tb1 Tb2 O6 -178.29(7)
O9 Tb1 Tb2 O6 -38.11(8)
N2 Tb1 Tb2 O6 -124.52(12)
N1 Tb1 Tb2 O6 129.72(10)
O8 Tb1 Tb2 O6 178.26(10)
C37 Tb1 Tb2 O6 -11.90(10)
C28 Tb1 Tb2 O6 -176.84(9)
O1 Tb1 Tb2 O11 121.41(9)
O5 Tb1 Tb2 O11 -141.70(11)
O3 Tb1 Tb2 O11 -50.91(9)
O10 Tb1 Tb2 O11 -117.96(10)
O7 Tb1 Tb2 O11 41.47(8)
O9 Tb1 Tb2 O11 -178.36(8)
N2 Tb1 Tb2 O11 95.24(12)
N1 Tb1 Tb2 O11 -10.53(10)
O8 Tb1 Tb2 O11 38.02(10)
C37 Tb1 Tb2 O11 -152.14(11)
C28 Tb1 Tb2 O11 42.91(10)
O1 Tb1 Tb2 N3 -151.10(13)
O5 Tb1 Tb2 N3 -54.22(14)
O3 Tb1 Tb2 N3 36.58(13)
O10 Tb1 Tb2 N3 -30.47(14)
O7 Tb1 Tb2 N3 128.95(13)
O9 Tb1 Tb2 N3 -90.87(13)
N2 Tb1 Tb2 N3 -177.28(15)
N1 Tb1 Tb2 N3 76.96(14)
O8 Tb1 Tb2 N3 125.50(14)
C37 Tb1 Tb2 N3 -64.66(14)
C28 Tb1 Tb2 N3 130.40(14)
O1 Tb1 Tb2 N4 -44.22(11)
O5 Tb1 Tb2 N4 52.66(12)
O3 Tb1 Tb2 N4 143.46(11)
O10 Tb1 Tb2 N4 76.41(11)
O7 Tb1 Tb2 N4 -124.17(10)
O9 Tb1 Tb2 N4 16.01(10)
N2 Tb1 Tb2 N4 -70.40(14)
N1 Tb1 Tb2 N4 -176.16(11)
O8 Tb1 Tb2 N4 -127.62(12)
C37 Tb1 Tb2 N4 42.22(12)
C28 Tb1 Tb2 N4 -122.72(11)
O1 Tb1 Tb2 O5 -96.88(11)
O3 Tb1 Tb2 O5 90.79(11)
O10 Tb1 Tb2 O5 23.75(12)
O7 Tb1 Tb2 O5 -176.83(10)
O9 Tb1 Tb2 O5 -36.65(10)
N2 Tb1 Tb2 O5 -123.06(14)
N1 Tb1 Tb2 O5 131.18(12)
O8 Tb1 Tb2 O5 179.72(11)
C37 Tb1 Tb2 O5 -10.44(12)
C28 Tb1 Tb2 O5 -175.38(11)
O1 Tb1 Tb2 C46 94.50(11)
O5 Tb1 Tb2 C46 -168.61(12)
O3 Tb1 Tb2 C46 -77.82(11)
O10 Tb1 Tb2 C46 -144.86(12)
O7 Tb1 Tb2 C46 14.56(10)
O9 Tb1 Tb2 C46 154.74(11)
N2 Tb1 Tb2 C46 68.33(14)
N1 Tb1 Tb2 C46 -37.44(12)
O8 Tb1 Tb2 C46 11.11(12)
C37 Tb1 Tb2 C46 -179.05(12)
C28 Tb1 Tb2 C46 16.00(12)
O1 Tb1 Tb2 C19 -99.46(10)
O5 Tb1 Tb2 C19 -2.58(12)
O3 Tb1 Tb2 C19 88.22(10)
O10 Tb1 Tb2 C19 21.17(11)
O7 Tb1 Tb2 C19 -179.40(9)
O9 Tb1 Tb2 C19 -39.23(9)
N2 Tb1 Tb2 C19 -125.64(13)
N1 Tb1 Tb2 C19 128.60(11)
O8 Tb1 Tb2 C19 177.15(11)
C37 Tb1 Tb2 C19 -13.02(12)
C28 Tb1 Tb2 C19 -177.96(10)
O5 Tb1 O1 C1 -21.9(3)
O3 Tb1 O1 C1 30.6(4)
O10 Tb1 O1 C1 -104.6(3)
O7 Tb1 O1 C1 109.4(3)
O9 Tb1 O1 C1 -102.1(3)
N2 Tb1 O1 C1 -175.3(3)
N1 Tb1 O1 C1 152.3(3)
O8 Tb1 O1 C1 58.2(3)
C37 Tb1 O1 C1 -104.0(3)
C28 Tb1 O1 C1 85.6(3)
Tb2 Tb1 O1 C1 20.4(3)
O8 Tb2 O2 C1 -43.2(3)
O4 Tb2 O2 C1 10.6(4)
O12 Tb2 O2 C1 -132.7(3)
O6 Tb2 O2 C1 86.2(3)
O11 Tb2 O2 C1 -98.7(3)
N3 Tb2 O2 C1 150.8(3)
N4 Tb2 O2 C1 154.5(3)
O5 Tb2 O2 C1 38.0(3)
C46 Tb2 O2 C1 -118.5(3)
C19 Tb2 O2 C1 62.7(3)
Tb1 Tb2 O2 C1 1.1(3)
O1 Tb1 O3 C10 -12.7(4)
O5 Tb1 O3 C10 41.0(3)
O10 Tb1 O3 C10 133.1(3)
O7 Tb1 O3 C10 -86.9(3)
O9 Tb1 O3 C10 97.7(3)
N2 Tb1 O3 C10 -151.8(3)
N1 Tb1 O3 C10 -154.2(3)
O8 Tb1 O3 C10 -39.6(3)
C37 Tb1 O3 C10 118.5(3)
C28 Tb1 O3 C10 -63.5(3)
Tb2 Tb1 O3 C10 -2.5(3)
O2 Tb2 O4 C10 -33.6(4)
O8 Tb2 O4 C10 18.9(3)
O12 Tb2 O4 C10 98.5(3)
O6 Tb2 O4 C10 -113.0(3)
O11 Tb2 O4 C10 99.1(3)
N3 Tb2 O4 C10 172.2(3)
N4 Tb2 O4 C10 -156.7(3)
O5 Tb2 O4 C10 -61.8(3)
C46 Tb2 O4 C10 99.3(3)
C19 Tb2 O4 C10 -89.2(3)
Tb1 Tb2 O4 C10 -24.0(3)
O1 Tb1 O5 C19 -137.3(11)
O3 Tb1 O5 C19 77.9(11)
O10 Tb1 O5 C19 -9.6(11)
O7 Tb1 O5 C19 156.5(11)
O9 Tb1 O5 C19 -62.1(11)
N2 Tb1 O5 C19 -87.7(11)
N1 Tb1 O5 C19 50.3(12)
O8 Tb1 O5 C19 152.4(12)
C37 Tb1 O5 C19 -35.9(11)
C28 Tb1 O5 C19 156.7(11)
Tb2 Tb1 O5 C19 152.6(12)
O1 Tb1 O5 Tb2 70.11(9)
O3 Tb1 O5 Tb2 -74.70(9)
O10 Tb1 O5 Tb2 -162.18(9)
O7 Tb1 O5 Tb2 3.93(13)
O9 Tb1 O5 Tb2 145.31(9)
N2 Tb1 O5 Tb2 119.75(13)
N1 Tb1 O5 Tb2 -102.34(15)
O8 Tb1 O5 Tb2 -0.16(7)
C37 Tb1 O5 Tb2 171.47(10)
C28 Tb1 O5 Tb2 4.10(10)
O2 Tb2 O5 C19 108.2(2)
O8 Tb2 O5 C19 -174.6(2)
O4 Tb2 O5 C19 -92.26(19)
O12 Tb2 O5 C19 133.6(2)
O6 Tb2 O5 C19 3.28(18)
O11 Tb2 O5 C19 -118.86(19)
N3 Tb2 O5 C19 -27.2(2)
N4 Tb2 O5 C19 41.9(2)
C46 Tb2 O5 C19 -149.4(2)
Tb1 Tb2 O5 C19 -174.8(2)
O2 Tb2 O5 Tb1 -76.92(9)
O8 Tb2 O5 Tb1 0.19(8)
O4 Tb2 O5 Tb1 82.58(10)
O12 Tb2 O5 Tb1 -51.5(2)
O6 Tb2 O5 Tb1 178.12(13)
O11 Tb2 O5 Tb1 55.98(14)
N3 Tb2 O5 Tb1 147.64(9)
N4 Tb2 O5 Tb1 -143.28(9)
C46 Tb2 O5 Tb1 25.4(3)
C19 Tb2 O5 Tb1 174.8(2)
O2 Tb2 O6 C19 -70.4(2)
O8 Tb2 O6 C19 -0.9(2)
O4 Tb2 O6 C19 65.8(2)
O12 Tb2 O6 C19 -156.25(19)
O11 Tb2 O6 C19 115.0(2)
N3 Tb2 O6 C19 148.8(2)
N4 Tb2 O6 C19 -144.4(2)
O5 Tb2 O6 C19 -3.41(19)
C46 Tb2 O6 C19 157.3(2)
Tb1 Tb2 O6 C19 -2.3(2)
O1 Tb1 O7 C28 -65.4(2)
O5 Tb1 O7 C28 0.4(2)
O3 Tb1 O7 C28 71.2(2)
O10 Tb1 O7 C28 158.48(19)
O9 Tb1 O7 C28 -114.0(2)
N2 Tb1 O7 C28 -146.8(2)
N1 Tb1 O7 C28 145.9(2)
O8 Tb1 O7 C28 5.60(19)
C37 Tb1 O7 C28 -156.3(2)
Tb2 Tb1 O7 C28 3.0(2)
O2 Tb2 O8 C28 -54.6(10)
O4 Tb2 O8 C28 161.0(10)
O12 Tb2 O8 C28 33.2(10)
O6 Tb2 O8 C28 -131.6(10)
O11 Tb2 O8 C28 86.5(10)
N3 Tb2 O8 C28 108.5(10)
N4 Tb2 O8 C28 -24.2(11)
O5 Tb2 O8 C28 -129.6(10)
C46 Tb2 O8 C28 59.8(10)
C19 Tb2 O8 C28 -132.0(10)
Tb1 Tb2 O8 C28 -129.4(10)
O2 Tb2 O8 Tb1 74.84(9)
O4 Tb2 O8 Tb1 -69.62(8)
O12 Tb2 O8 Tb1 162.64(9)
O6 Tb2 O8 Tb1 -2.18(13)
O11 Tb2 O8 Tb1 -144.03(9)
N3 Tb2 O8 Tb1 -122.10(14)
N4 Tb2 O8 Tb1 105.23(14)
O5 Tb2 O8 Tb1 -0.16(7)
C46 Tb2 O8 Tb1 -170.75(10)
C19 Tb2 O8 Tb1 -2.55(10)
O1 Tb1 O8 C28 88.1(2)
O5 Tb1 O8 C28 170.3(2)
O3 Tb1 O8 C28 -111.9(2)
O10 Tb1 O8 C28 -132.2(2)
O7 Tb1 O8 C28 -5.39(18)
O9 Tb1 O8 C28 116.3(2)
N2 Tb1 O8 C28 24.9(2)
N1 Tb1 O8 C28 -43.9(2)
C37 Tb1 O8 C28 146.2(3)
Tb2 Tb1 O8 C28 170.1(2)
O1 Tb1 O8 Tb2 -82.04(9)
O5 Tb1 O8 Tb2 0.19(8)
O3 Tb1 O8 Tb2 78.00(9)
O10 Tb1 O8 Tb2 57.7(2)
O7 Tb1 O8 Tb2 -175.51(13)
O9 Tb1 O8 Tb2 -53.87(13)
N2 Tb1 O8 Tb2 -145.24(9)
N1 Tb1 O8 Tb2 146.00(8)
C37 Tb1 O8 Tb2 -23.9(3)
C28 Tb1 O8 Tb2 -170.1(2)
O1 Tb1 O9 C37 -175.9(2)
O5 Tb1 O9 C37 103.0(2)
O3 Tb1 O9 C37 47.4(2)
O10 Tb1 O9 C37 1.70(19)
O7 Tb1 O9 C37 -125.7(2)
N2 Tb1 O9 C37 -92.3(2)
N1 Tb1 O9 C37 -43.7(2)
O8 Tb1 O9 C37 156.81(18)
C28 Tb1 O9 C37 -164.01(19)
Tb2 Tb1 O9 C37 126.94(19)
O1 Tb1 O10 C37 1.2(2)
O5 Tb1 O10 C37 -74.8(2)
O3 Tb1 O10 C37 -149.2(2)
O7 Tb1 O10 C37 122.7(2)
O9 Tb1 O10 C37 -1.67(19)
N2 Tb1 O10 C37 70.4(2)
N1 Tb1 O10 C37 134.9(2)
O8 Tb1 O10 C37 -129.9(2)
C28 Tb1 O10 C37 150.6(3)
Tb2 Tb1 O10 C37 -90.3(2)
O2 Tb2 O11 C46 -44.6(2)
O8 Tb2 O11 C46 -98.9(2)
O4 Tb2 O11 C46 179.6(2)
O12 Tb2 O11 C46 -0.93(19)
O6 Tb2 O11 C46 128.1(2)
N3 Tb2 O11 C46 93.9(2)
N4 Tb2 O11 C46 45.0(2)
O5 Tb2 O11 C46 -154.61(18)
C19 Tb2 O11 C46 166.6(2)
Tb1 Tb2 O11 C46 -123.98(19)
O2 Tb2 O12 C46 150.1(2)
O8 Tb2 O12 C46 76.0(2)
O4 Tb2 O12 C46 1.6(2)
O6 Tb2 O12 C46 -123.3(2)
O11 Tb2 O12 C46 0.92(19)
N3 Tb2 O12 C46 -71.0(2)
N4 Tb2 O12 C46 -134.9(2)
O5 Tb2 O12 C46 125.9(2)
C19 Tb2 O12 C46 -155.0(3)
Tb1 Tb2 O12 C46 90.89(19)
O1 Tb1 N1 C55 -146.5(2)
O5 Tb1 N1 C55 23.1(3)
O3 Tb1 N1 C55 -4.4(2)
O10 Tb1 N1 C55 87.9(3)
O7 Tb1 N1 C55 -100.5(3)
O9 Tb1 N1 C55 125.0(3)
N2 Tb1 N1 C55 177.4(3)
O8 Tb1 N1 C55 -69.6(3)
C37 Tb1 N1 C55 106.9(3)
C28 Tb1 N1 C55 -87.0(3)
Tb2 Tb1 N1 C55 -42.7(3)
O1 Tb1 N1 C66 27.8(3)
O5 Tb1 N1 C66 -162.6(2)
O3 Tb1 N1 C66 169.9(2)
O10 Tb1 N1 C66 -97.8(2)
O7 Tb1 N1 C66 73.8(2)
O9 Tb1 N1 C66 -60.7(2)
N2 Tb1 N1 C66 -8.3(2)
O8 Tb1 N1 C66 104.7(2)
C37 Tb1 N1 C66 -78.9(2)
C28 Tb1 N1 C66 87.3(2)
Tb2 Tb1 N1 C66 131.6(2)
O1 Tb1 N2 C64 27.9(3)
O5 Tb1 N2 C64 -21.6(3)
O3 Tb1 N2 C64 -180.0(2)
O10 Tb1 N2 C64 -102.7(3)
O7 Tb1 N2 C64 109.4(3)
O9 Tb1 N2 C64 -48.1(3)
N1 Tb1 N2 C64 -177.4(3)
O8 Tb1 N2 C64 85.6(3)
C37 Tb1 N2 C64 -76.0(3)
C28 Tb1 N2 C64 96.2(3)
Tb2 Tb1 N2 C64 52.5(3)
O1 Tb1 N2 C65 -146.7(3)
O5 Tb1 N2 C65 163.8(2)
O3 Tb1 N2 C65 5.4(3)
O10 Tb1 N2 C65 82.7(3)
O7 Tb1 N2 C65 -65.2(2)
O9 Tb1 N2 C65 137.3(3)
N1 Tb1 N2 C65 8.0(2)
O8 Tb1 N2 C65 -89.0(3)
C37 Tb1 N2 C65 109.4(3)
C28 Tb1 N2 C65 -78.5(3)
Tb2 Tb1 N2 C65 -122.1(2)
O2 Tb2 N3 C67 -177.9(2)
O8 Tb2 N3 C67 26.8(3)
O4 Tb2 N3 C67 -25.1(3)
O12 Tb2 N3 C67 103.8(3)
O6 Tb2 N3 C67 -107.4(3)
O11 Tb2 N3 C67 49.4(3)
N4 Tb2 N3 C67 178.0(3)
O5 Tb2 N3 C67 -83.3(3)
C46 Tb2 N3 C67 77.2(3)
C19 Tb2 N3 C67 -94.9(3)
Tb1 Tb2 N3 C67 -51.6(3)
O2 Tb2 N3 C78 -4.9(3)
O8 Tb2 N3 C78 -160.2(2)
O4 Tb2 N3 C78 147.9(3)
O12 Tb2 N3 C78 -83.1(3)
O6 Tb2 N3 C78 65.6(2)
O11 Tb2 N3 C78 -137.5(3)
N4 Tb2 N3 C78 -8.9(2)
O5 Tb2 N3 C78 89.7(3)
C46 Tb2 N3 C78 -109.7(3)
C19 Tb2 N3 C78 78.2(3)
Tb1 Tb2 N3 C78 121.5(2)
O2 Tb2 N4 C76 6.5(3)
O8 Tb2 N4 C76 -23.7(3)
O4 Tb2 N4 C76 148.8(2)
O12 Tb2 N4 C76 -85.6(3)
O6 Tb2 N4 C76 102.2(3)
O11 Tb2 N4 C76 -123.2(3)
N3 Tb2 N4 C76 -176.3(3)
O5 Tb2 N4 C76 71.1(3)
C46 Tb2 N4 C76 -104.6(3)
C19 Tb2 N4 C76 88.1(3)
Tb1 Tb2 N4 C76 42.3(3)
O2 Tb2 N4 C77 -168.8(3)
O8 Tb2 N4 C77 161.0(2)
O4 Tb2 N4 C77 -26.5(3)
O12 Tb2 N4 C77 99.1(2)
O6 Tb2 N4 C77 -73.2(2)
O11 Tb2 N4 C77 61.5(3)
N3 Tb2 N4 C77 8.4(2)
O5 Tb2 N4 C77 -104.2(2)
C46 Tb2 N4 C77 80.1(2)
C19 Tb2 N4 C77 -87.3(2)
Tb1 Tb2 N4 C77 -133.0(2)
Tb2 O2 C1 O1 12.0(6)
Tb2 O2 C1 C2 -166.5(2)
Tb1 O1 C1 O2 -28.2(5)
Tb1 O1 C1 C2 150.3(2)
O2 C1 C2 C7 -28.0(5)
O1 C1 C2 C7 153.4(3)
O2 C1 C2 C3 149.3(3)
O1 C1 C2 C3 -29.3(5)
C7 C2 C3 C4 0.6(5)
C1 C2 C3 C4 -176.8(3)
C2 C3 C4 C5 -0.5(6)
C3 C4 C5 C6 0.2(6)
C3 C4 C5 C8 177.1(4)
C4 C5 C6 C7 0.1(6)
C8 C5 C6 C7 -176.8(4)
C5 C6 C7 C2 0.0(6)
C3 C2 C7 C6 -0.3(5)
C1 C2 C7 C6 177.0(3)
C4 C5 C8 C9 138.1(4)
C6 C5 C8 C9 -45.1(6)
Tb2 O4 C10 O3 32.4(5)
Tb2 O4 C10 C11 -147.9(2)
Tb1 O3 C10 O4 -12.5(5)
Tb1 O3 C10 C11 167.8(2)
O4 C10 C11 C12 -154.3(3)
O3 C10 C11 C12 25.4(5)
O4 C10 C11 C16 28.3(5)
O3 C10 C11 C16 -152.0(3)
C16 C11 C12 C13 -0.9(5)
C10 C11 C12 C13 -178.3(3)
C11 C12 C13 C14 1.8(6)
C12 C13 C14 C15 -1.0(6)
C12 C13 C14 C17 -179.6(3)
C13 C14 C15 C16 -0.6(6)
C17 C14 C15 C16 178.0(4)
C14 C15 C16 C11 1.5(6)
C12 C11 C16 C15 -0.8(5)
C10 C11 C16 C15 176.7(3)
C15 C14 C17 C18 -95.1(5)
C13 C14 C17 C18 83.4(5)
Tb2 O6 C19 O5 6.6(4)
Tb2 O6 C19 C20 -175.6(2)
Tb1 O5 C19 O6 -159.1(9)
Tb2 O5 C19 O6 -5.7(3)
Tb1 O5 C19 C20 23.1(13)
Tb2 O5 C19 C20 176.5(3)
Tb1 O5 C19 Tb2 -153.4(12)
O2 Tb2 C19 O6 107.8(2)
O8 Tb2 C19 O6 179.30(19)
O4 Tb2 C19 O6 -108.2(2)
O12 Tb2 C19 O6 52.1(4)
O11 Tb2 C19 O6 -95.0(2)
N3 Tb2 C19 O6 -29.9(2)
N4 Tb2 C19 O6 33.0(2)
O5 Tb2 C19 O6 174.0(3)
C46 Tb2 C19 O6 -66.9(5)
Tb1 Tb2 C19 O6 177.3(2)
O2 Tb2 C19 O5 -66.11(19)
O8 Tb2 C19 O5 5.3(2)
O4 Tb2 C19 O5 77.87(19)
O12 Tb2 C19 O5 -121.9(3)
O6 Tb2 C19 O5 -174.0(3)
O11 Tb2 C19 O5 91.0(2)
N3 Tb2 C19 O5 156.16(19)
N4 Tb2 C19 O5 -140.98(19)
C46 Tb2 C19 O5 119.1(4)
Tb1 Tb2 C19 O5 3.38(15)
O2 Tb2 C19 C20 137.5(18)
O8 Tb2 C19 C20 -151.0(17)
O4 Tb2 C19 C20 -78.5(17)
O12 Tb2 C19 C20 81.7(18)
O6 Tb2 C19 C20 29.7(17)
O11 Tb2 C19 C20 -65.4(18)
N3 Tb2 C19 C20 -0.2(18)
N4 Tb2 C19 C20 62.6(18)
O5 Tb2 C19 C20 -156.4(19)
C46 Tb2 C19 C20 -37(2)
Tb1 Tb2 C19 C20 -153.0(18)
O6 C19 C20 C21 -23.1(5)
O5 C19 C20 C21 154.8(3)
Tb2 C19 C20 C21 -50.4(19)
O6 C19 C20 C25 159.5(3)
O5 C19 C20 C25 -22.7(5)
Tb2 C19 C20 C25 132.2(16)
C25 C20 C21 C22 5.1(5)
C19 C20 C21 C22 -172.4(3)
C20 C21 C22 C23 -2.6(5)
C21 C22 C23 C24 -0.9(6)
C21 C22 C23 C26 178.6(3)
C22 C23 C24 C25 2.1(6)
C26 C23 C24 C25 -177.4(4)
C23 C24 C25 C20 0.4(6)
C21 C20 C25 C24 -4.0(5)
C19 C20 C25 C24 173.5(3)
C22 C23 C26 C27 107.1(5)
C24 C23 C26 C27 -73.4(5)
Tb1 O9 C37 O10 -3.0(3)
Tb1 O9 C37 C38 176.0(3)
Tb1 O10 C37 O9 3.1(3)
Tb1 O10 C37 C38 -175.9(3)
O1 Tb1 C37 O9 4.0(2)
O5 Tb1 C37 O9 -72.8(2)
O3 Tb1 C37 O9 -143.71(19)
O10 Tb1 C37 O9 -177.0(3)
O7 Tb1 C37 O9 88.6(2)
N2 Tb1 C37 O9 79.1(2)
N1 Tb1 C37 O9 140.4(2)
O8 Tb1 C37 O9 -49.3(3)
C28 Tb1 C37 O9 44.6(5)
Tb2 Tb1 C37 O9 -65.8(2)
O1 Tb1 C37 O10 -179.03(19)
O5 Tb1 C37 O10 104.2(2)
O3 Tb1 C37 O10 33.3(2)
O7 Tb1 C37 O10 -94.4(2)
O9 Tb1 C37 O10 177.0(3)
N2 Tb1 C37 O10 -103.9(2)
N1 Tb1 C37 O10 -42.7(2)
O8 Tb1 C37 O10 127.7(2)
C28 Tb1 C37 O10 -138.4(4)
Tb2 Tb1 C37 O10 111.16(19)
O1 Tb1 C37 C38 -118(3)
O5 Tb1 C37 C38 165(3)
O3 Tb1 C37 C38 94(3)
O10 Tb1 C37 C38 61(3)
O7 Tb1 C37 C38 -34(4)
O9 Tb1 C37 C38 -122(4)
N2 Tb1 C37 C38 -43(3)
N1 Tb1 C37 C38 18(3)
O8 Tb1 C37 C38 -172(3)
C28 Tb1 C37 C38 -78(4)
Tb2 Tb1 C37 C38 172(3)
O9 C37 C38 C43 177.3(3)
O10 C37 C38 C43 -3.7(5)
Tb1 C37 C38 C43 -62(4)
O9 C37 C38 C39 -2.6(5)
O10 C37 C38 C39 176.5(3)
Tb1 C37 C38 C39 118(3)
C43 C38 C39 C40 2.4(5)
C37 C38 C39 C40 -177.8(3)
C38 C39 C40 C41 0.8(6)
C39 C40 C41 C42 -3.9(6)
C39 C40 C41 C44 171.4(3)
C40 C41 C42 C43 4.0(6)
C44 C41 C42 C43 -171.3(4)
C41 C42 C43 C38 -1.0(6)
C39 C38 C43 C42 -2.2(6)
C37 C38 C43 C42 177.9(4)
C42 C41 C44 C45 81.7(5)
C40 C41 C44 C45 -93.5(5)
Tb2 O11 C46 O12 1.7(3)
Tb2 O11 C46 C47 -179.5(3)
Tb2 O12 C46 O11 -1.7(3)
Tb2 O12 C46 C47 179.5(3)
O2 Tb2 C46 O11 146.06(19)
O8 Tb2 C46 O11 76.4(2)
O4 Tb2 C46 O11 -0.3(2)
O12 Tb2 C46 O11 178.3(3)
O6 Tb2 C46 O11 -86.3(3)
N3 Tb2 C46 O11 -77.9(2)
N4 Tb2 C46 O11 -139.1(2)
O5 Tb2 C46 O11 51.6(3)
C19 Tb2 C46 O11 -39.5(5)
Tb1 Tb2 C46 O11 68.9(2)
O2 Tb2 C46 O12 -32.3(2)
O8 Tb2 C46 O12 -101.99(19)
O4 Tb2 C46 O12 -178.69(19)
O6 Tb2 C46 O12 95.3(2)
O11 Tb2 C46 O12 -178.3(3)
N3 Tb2 C46 O12 103.7(2)
N4 Tb2 C46 O12 42.6(2)
O5 Tb2 C46 O12 -126.7(2)
C19 Tb2 C46 O12 142.2(4)
Tb1 Tb2 C46 O12 -109.49(18)
O2 Tb2 C46 C47 -79(25)
O8 Tb2 C46 C47 -148(25)
O4 Tb2 C46 C47 135(25)
O12 Tb2 C46 C47 -46(25)
O6 Tb2 C46 C47 49(25)
O11 Tb2 C46 C47 135(25)
N3 Tb2 C46 C47 57(25)
N4 Tb2 C46 C47 -4(25)
O5 Tb2 C46 C47 -173(100)
C19 Tb2 C46 C47 96(25)
Tb1 Tb2 C46 C47 -156(25)
O11 C46 C47 C48 11.0(5)
O12 C46 C47 C48 -170.1(3)
Tb2 C46 C47 C48 -124(25)
O11 C46 C47 C52 -168.6(3)
O12 C46 C47 C52 10.2(5)
Tb2 C46 C47 C52 56(25)
C52 C47 C48 C49 -2.8(6)
C46 C47 C48 C49 177.5(3)
C47 C48 C49 C50 0.9(6)
C48 C49 C50 C51 2.8(6)
C48 C49 C50 C53 -174.1(4)
C49 C50 C51 C52 -4.6(6)
C53 C50 C51 C52 172.3(4)
C50 C51 C52 C47 2.7(6)
C48 C47 C52 C51 1.0(6)
C46 C47 C52 C51 -179.4(4)
C49 C50 C53 C54 84.4(5)
C51 C50 C53 C54 -92.4(5)
C66 N1 C55 C56 0.0(5)
Tb1 N1 C55 C56 174.3(3)
N1 C55 C56 C57 -1.4(6)
C55 C56 C57 C58 0.6(5)
C56 C57 C58 C66 1.3(5)
C56 C57 C58 C59 178.2(4)
C57 C58 C59 C60 -175.7(4)
C66 C58 C59 C60 1.1(6)
C58 C59 C60 C61 -0.3(6)
C59 C60 C61 C62 178.6(4)
C59 C60 C61 C65 -1.1(6)
C65 C61 C62 C63 -0.3(5)
C60 C61 C62 C63 180.0(4)
C61 C62 C63 C64 -0.2(5)
C65 N2 C64 C63 1.0(5)
Tb1 N2 C64 C63 -173.8(3)
C62 C63 C64 N2 -0.2(6)
C64 N2 C65 C61 -1.5(5)
Tb1 N2 C65 C61 173.3(2)
C64 N2 C65 C66 177.8(3)
Tb1 N2 C65 C66 -7.4(4)
C62 C61 C65 N2 1.1(5)
C60 C61 C65 N2 -179.1(3)
C62 C61 C65 C66 -178.2(3)
C60 C61 C65 C66 1.6(5)
C55 N1 C66 C58 2.1(5)
Tb1 N1 C66 C58 -172.5(2)
C55 N1 C66 C65 -177.0(3)
Tb1 N1 C66 C65 8.4(4)
C57 C58 C66 N1 -2.8(5)
C59 C58 C66 N1 -179.8(3)
C57 C58 C66 C65 176.3(3)
C59 C58 C66 C65 -0.6(5)
N2 C65 C66 N1 -0.9(5)
C61 C65 C66 N1 178.5(3)
N2 C65 C66 C58 180.0(3)
C61 C65 C66 C58 -0.7(5)
C78 N3 C67 C68 -0.1(5)
Tb2 N3 C67 C68 173.2(3)
N3 C67 C68 C69 -0.2(6)
C67 C68 C69 C70 0.5(6)
C68 C69 C70 C78 -0.4(5)
C68 C69 C70 C71 -179.7(4)
C69 C70 C71 C72 -178.3(4)
C78 C70 C71 C72 2.4(6)
C70 C71 C72 C73 0.0(6)
C71 C72 C73 C74 176.2(4)
C71 C72 C73 C77 -2.1(6)
C77 C73 C74 C75 -0.2(5)
C72 C73 C74 C75 -178.5(4)
C73 C74 C75 C76 -1.8(5)
C77 N4 C76 C75 0.3(5)
Tb2 N4 C76 C75 -175.1(3)
C74 C75 C76 N4 1.9(6)
C76 N4 C77 C73 -2.6(5)
Tb2 N4 C77 C73 173.0(3)
C76 N4 C77 C78 176.7(3)
Tb2 N4 C77 C78 -7.7(4)
C74 C73 C77 N4 2.5(5)
C72 C73 C77 N4 -179.1(3)
C74 C73 C77 C78 -176.7(3)
C72 C73 C77 C78 1.6(5)
C67 N3 C78 C70 0.1(5)
Tb2 N3 C78 C70 -173.2(2)
C67 N3 C78 C77 -177.7(3)
Tb2 N3 C78 C77 9.0(4)
C69 C70 C78 N3 0.1(5)
C71 C70 C78 N3 179.5(3)
C69 C70 C78 C77 177.9(3)
C71 C70 C78 C77 -2.7(5)
N4 C77 C78 N3 -0.6(5)
C73 C77 C78 N3 178.6(3)
N4 C77 C78 C70 -178.5(3)
C73 C77 C78 C70 0.8(5)
Tb1 O7 C28 O8 -10.9(4)
Tb1 O7 C28 C29 168.7(3)
Tb2 O8 C28 O7 140.2(8)
Tb1 O8 C28 O7 9.3(3)
Tb2 O8 C28 C29 -39.3(12)
Tb1 O8 C28 C29 -170.2(3)
Tb2 O8 C28 Tb1 130.9(10)
O1 Tb1 C28 O7 108.0(2)
O5 Tb1 C28 O7 -179.7(2)
O3 Tb1 C28 O7 -107.3(2)
O10 Tb1 C28 O7 -46.3(4)
O9 Tb1 C28 O7 95.9(2)
N2 Tb1 C28 O7 31.8(2)
N1 Tb1 C28 O7 -31.3(2)
O8 Tb1 C28 O7 -170.1(3)
C37 Tb1 C28 O7 64.9(5)
Tb2 Tb1 C28 O7 -176.5(2)
O1 Tb1 C28 O8 -81.92(19)
O5 Tb1 C28 O8 -9.6(2)
O3 Tb1 C28 O8 62.74(19)
O10 Tb1 C28 O8 123.7(3)
O7 Tb1 C28 O8 170.1(3)
O9 Tb1 C28 O8 -94.1(2)
N2 Tb1 C28 O8 -158.13(19)
N1 Tb1 C28 O8 138.73(19)
C37 Tb1 C28 O8 -125.1(4)
Tb2 Tb1 C28 O8 -6.50(15)
O1 Tb1 C28 C29 55.4(11)
O5 Tb1 C28 C29 127.7(11)
O3 Tb1 C28 C29 -159.9(11)
O10 Tb1 C28 C29 -99.0(11)
O7 Tb1 C28 C29 -52.6(10)
O9 Tb1 C28 C29 43.2(12)
N2 Tb1 C28 C29 -20.8(11)
N1 Tb1 C28 C29 -84.0(11)
O8 Tb1 C28 C29 137.3(12)
C37 Tb1 C28 C29 12.3(13)
Tb2 Tb1 C28 C29 130.8(11)
O7 C28 C29 C34 18.6(5)
O8 C28 C29 C34 -161.9(4)
Tb1 C28 C29 C34 65.1(12)
O7 C28 C29 C30 -156.7(5)
O8 C28 C29 C30 22.8(6)
Tb1 C28 C29 C30 -110.2(11)
C34 C29 C30 C31 1.9(9)
C28 C29 C30 C31 177.3(5)
C29 C30 C31 C32 0.0(9)
C30 C31 C32 C33 -0.7(7)
C30 C31 C32 C35 179.3(5)
C31 C32 C33 C34 -0.4(7)
C35 C32 C33 C34 179.6(4)
C32 C33 C34 C29 2.3(7)
C30 C29 C34 C33 -3.1(7)
C28 C29 C34 C33 -178.5(4)
C31 C32 C35 C36 -92.7(6)
C33 C32 C35 C36 87.4(6)
C30' C31' C32' C33' -1(5)
C30' C31' C32' C35' 173(4)
C31' C32' C33' C34' -2(5)
C35' C32' C33' C34' -175(3)
C31' C32' C35' C36' 84(3)
C33' C32' C35' C36' -103(3)
